data_4107107
loop_
_publ_author_name
'Andy M. Chapman'
'Mairi F. Haddow'
'Duncan F. Wass'

_publ_section_title
;
 Frustrated Lewis Pairs beyond the Main Group: Synthesis, Reactivity, and
 Small Molecule Activation with Cationic Zirconocene-Phosphinoaryloxide
 Complexes
;
_journal_name_full 'Journal of the American Chemical Society'
_journal_page_first 18463
_journal_page_last 18478
_journal_paper_doi 10.1021/ja207936p
_journal_volume 133
_journal_year 2011
_chemical_formula_moiety 'C28 H40 O2 P Zr, C24 B F20'
_chemical_formula_sum 'C52 H40 B F20 O2 P Zr'
_chemical_formula_weight 1209.84
_chemical_name_systematic
; 
 ? 
;
_space_group_IT_number 14
_symmetry_cell_setting monoclinic
_symmetry_space_group_name_Hall '-P 2ybc'
_symmetry_space_group_name_H-M 'P 1 21/c 1'
_atom_sites_solution_hydrogens geom
_atom_sites_solution_primary direct
_atom_sites_solution_secondary difmap
_audit_creation_method SHELXL-97
_cell_angle_alpha 90.00
_cell_angle_beta 104.025(2)
_cell_angle_gamma 90.00
_cell_formula_units_Z 4
_cell_length_a 17.4078(5)
_cell_length_b 16.4785(5)
_cell_length_c 17.7185(5)
_cell_measurement_reflns_used 9786
_cell_measurement_temperature 100(2)
_cell_measurement_theta_max 27.48
_cell_measurement_theta_min 2.47
_cell_volume 4931.1(3)
_computing_cell_refinement 'Bruker Apex II'
_computing_data_collection 'Bruker Apex II'
_computing_data_reduction 'Bruker SAINT'
_computing_molecular_graphics 'Bruker ShelXTL'
_computing_publication_material 'Bruker ShelXTL'
_computing_structure_refinement 'SHELXL-97 (Sheldrick, 2008)'
_computing_structure_solution 'SHELXS-97 (Sheldrick, 2008)'
_diffrn_ambient_temperature 100(2)
_diffrn_measured_fraction_theta_full 0.996
_diffrn_measured_fraction_theta_max 0.996
_diffrn_measurement_device_type 'CCD area detector'
_diffrn_measurement_method 'phi and omega scans'
_diffrn_radiation_monochromator graphite
_diffrn_radiation_source 'fine-focus sealed tube'
_diffrn_radiation_type MoK\a
_diffrn_radiation_wavelength 0.71073
_diffrn_reflns_av_R_equivalents 0.0226
_diffrn_reflns_av_sigmaI/netI 0.0207
_diffrn_reflns_limit_h_max 16
_diffrn_reflns_limit_h_min -22
_diffrn_reflns_limit_k_max 21
_diffrn_reflns_limit_k_min -21
_diffrn_reflns_limit_l_max 22
_diffrn_reflns_limit_l_min -23
_diffrn_reflns_number 44880
_diffrn_reflns_theta_full 27.52
_diffrn_reflns_theta_max 27.52
_diffrn_reflns_theta_min 1.21
_exptl_absorpt_coefficient_mu 0.374
_exptl_absorpt_correction_T_max 0.7456
_exptl_absorpt_correction_T_min 0.6839
_exptl_absorpt_correction_type multi-scan
_exptl_absorpt_process_details 'SADABS V2008/1'
_exptl_crystal_colour colourless
_exptl_crystal_density_diffrn 1.630
_exptl_crystal_description block
_exptl_crystal_F_000 2432
_exptl_crystal_size_max 0.19
_exptl_crystal_size_mid 0.17
_exptl_crystal_size_min 0.10
_refine_diff_density_max 0.932
_refine_diff_density_min -2.595
_refine_diff_density_rms 0.193
_refine_ls_extinction_method none
_refine_ls_goodness_of_fit_ref 1.225
_refine_ls_hydrogen_treatment constr
_refine_ls_matrix_type full
_refine_ls_number_parameters 992
_refine_ls_number_reflns 11304
_refine_ls_number_restraints 1126
_refine_ls_restrained_S_all 1.167
_refine_ls_R_factor_all 0.1563
_refine_ls_R_factor_gt 0.1523
_refine_ls_shift/su_max 0.001
_refine_ls_shift/su_mean 0.000
_refine_ls_structure_factor_coef Fsqd
_refine_ls_weighting_details 'calc w=1/[\s^2^(Fo^2^)+(0.0000P)^2^+124.4624P] where P=(Fo^2^+2Fc^2^)/3'
_refine_ls_weighting_scheme calc
_refine_ls_wR_factor_gt 0.3393
_refine_ls_wR_factor_ref 0.3408
_reflns_number_gt 10567
_reflns_number_total 11304
_reflns_threshold_expression >2sigma(I)
_cod_data_source_file ja207936p_si_012.cif
_cod_data_source_block amc253b_0m
_cod_original_cell_volume 4931.1(2)
_cod_database_code 4107107

loop_
_symmetry_equiv_pos_as_xyz
'x, y, z'
'-x, y+1/2, -z+1/2'
'-x, -y, -z'
'x, -y-1/2, z-1/2'

loop_
_atom_site_label
_atom_site_type_symbol
_atom_site_fract_x
_atom_site_fract_y
_atom_site_fract_z
_atom_site_U_iso_or_equiv
_atom_site_adp_type
_atom_site_occupancy
_atom_site_symmetry_multiplicity
_atom_site_calc_flag
_atom_site_refinement_flags
_atom_site_disorder_assembly
_atom_site_disorder_group
Zr1A Zr 0.37104(11) 0.77741(9) 0.15811(9) 0.0226(4) Uani 0.572(3) 1 d PU A 1
P1A P 0.1479(3) 0.6126(2) 0.1998(2) 0.0196(8) Uani 0.572(3) 1 d PU A 1
O1A O 0.2567(6) 0.7490(6) 0.1634(6) 0.0230(18) Uani 0.572(3) 1 d PU A 1
O2A O 0.4046(8) 0.6687(9) 0.1805(11) 0.030(3) Uani 0.572(3) 1 d PU A 1
C1A C 0.2973(12) 0.8291(12) 0.0254(11) 0.040(3) Uani 0.572(3) 1 d PU A 1
H1A H 0.2437 0.8451 0.0191 0.048 Uiso 0.572(3) 1 calc PR A 1
C2A C 0.3242(12) 0.7489(13) 0.0145(10) 0.039(3) Uani 0.572(3) 1 d PU A 1
H2A H 0.2906 0.7034 -0.0010 0.046 Uiso 0.572(3) 1 calc PR A 1
C3A C 0.406(2) 0.747(2) 0.0297(16) 0.044(4) Uani 0.572(3) 1 d PU A 1
H3A H 0.4390 0.7015 0.0262 0.053 Uiso 0.572(3) 1 calc PR A 1
C4A C 0.4320(13) 0.8311(13) 0.0525(12) 0.046(3) Uani 0.572(3) 1 d PU A 1
H4A H 0.4852 0.8497 0.0682 0.056 Uiso 0.572(3) 1 calc PR A 1
C5A C 0.3629(15) 0.8794(16) 0.0466(17) 0.044(4) Uani 0.572(3) 1 d PU A 1
H5A H 0.3619 0.9361 0.0557 0.053 Uiso 0.572(3) 1 calc PR A 1
C6A C 0.3621(10) 0.8437(11) 0.2889(10) 0.032(3) Uani 0.572(3) 1 d PU A 1
H6A H 0.3168 0.8364 0.3091 0.038 Uiso 0.572(3) 1 calc PR A 1
C7A C 0.3734(15) 0.9073(12) 0.2353(16) 0.031(3) Uani 0.572(3) 1 d PU A 1
H7A H 0.3364 0.9481 0.2125 0.037 Uiso 0.572(3) 1 calc PR A 1
C8A C 0.4527(10) 0.8956(11) 0.2240(11) 0.035(3) Uani 0.572(3) 1 d PU A 1
H8A H 0.4784 0.9291 0.1940 0.042 Uiso 0.572(3) 1 calc PR A 1
C9A C 0.4841(11) 0.8263(13) 0.2652(13) 0.034(3) Uani 0.572(3) 1 d PU A 1
H9A H 0.5345 0.8039 0.2658 0.041 Uiso 0.572(3) 1 calc PR A 1
C10A C 0.4311(12) 0.7946(13) 0.3052(12) 0.033(3) Uani 0.572(3) 1 d PU A 1
H10A H 0.4398 0.7480 0.3378 0.040 Uiso 0.572(3) 1 calc PR A 1
C11A C 0.1915(9) 0.7765(9) 0.1767(9) 0.022(2) Uani 0.572(3) 1 d PU A 1
C12A C 0.1695(9) 0.8583(9) 0.1659(9) 0.025(3) Uani 0.572(3) 1 d PU A 1
H12A H 0.2044 0.8958 0.1507 0.029 Uiso 0.572(3) 1 calc PR A 1
C13A C 0.0970(11) 0.8854(10) 0.1771(11) 0.035(4) Uani 0.572(3) 1 d PU A 1
H13A H 0.0836 0.9413 0.1706 0.042 Uiso 0.572(3) 1 calc PR A 1
C14A C 0.0453(10) 0.8325(13) 0.1975(13) 0.039(4) Uani 0.572(3) 1 d PU A 1
H14A H -0.0047 0.8512 0.2028 0.047 Uiso 0.572(3) 1 calc PR A 1
C15A C 0.0654(12) 0.7523(14) 0.2102(13) 0.033(4) Uani 0.572(3) 1 d PU A 1
H15A H 0.0300 0.7168 0.2272 0.039 Uiso 0.572(3) 1 calc PR A 1
C16A C 0.1363(8) 0.7214(9) 0.1987(9) 0.021(2) Uani 0.572(3) 1 d PU A 1
C17A C 0.4185(12) 0.5861(13) 0.1976(16) 0.031(4) Uani 0.572(3) 1 d PU A 1
H17A H 0.4753 0.5739 0.2033 0.038 Uiso 0.572(3) 1 calc PR A 1
H17B H 0.3874 0.5529 0.1544 0.038 Uiso 0.572(3) 1 calc PR A 1
C18A C 0.3947(9) 0.5647(10) 0.2736(11) 0.031(3) Uani 0.572(3) 1 d PU A 1
H18A H 0.4361 0.5852 0.3181 0.038 Uiso 0.572(3) 1 calc PR A 1
H18B H 0.3931 0.5049 0.2783 0.038 Uiso 0.572(3) 1 calc PR A 1
C19A C 0.3130(8) 0.6000(10) 0.2793(9) 0.025(3) Uani 0.572(3) 1 d PU A 1
H19A H 0.2985 0.5775 0.3258 0.030 Uiso 0.572(3) 1 calc PR A 1
H19B H 0.3170 0.6597 0.2851 0.030 Uiso 0.572(3) 1 calc PR A 1
C20A C 0.2479(9) 0.5783(9) 0.2054(9) 0.025(3) Uani 0.572(3) 1 d PU A 1
H20A H 0.2466 0.5185 0.2000 0.029 Uiso 0.572(3) 1 calc PR A 1
H20B H 0.2645 0.6006 0.1599 0.029 Uiso 0.572(3) 1 calc PR A 1
C21A C 0.1154(9) 0.5680(10) 0.2823(10) 0.028(3) Uani 0.572(3) 1 d PU A 1
C22A C 0.1435(12) 0.6236(13) 0.3525(12) 0.031(4) Uani 0.572(3) 1 d PU A 1
H22A H 0.1314 0.5986 0.3984 0.046 Uiso 0.572(3) 1 calc PR A 1
H22B H 0.1164 0.6760 0.3422 0.046 Uiso 0.572(3) 1 calc PR A 1
H22C H 0.2008 0.6320 0.3618 0.046 Uiso 0.572(3) 1 calc PR A 1
C23A C 0.0249(10) 0.5568(11) 0.2692(13) 0.034(4) Uani 0.572(3) 1 d PU A 1
H23A H 0.0031 0.5349 0.2170 0.051 Uiso 0.572(3) 1 calc PR A 1
H23B H 0.0003 0.6094 0.2742 0.051 Uiso 0.572(3) 1 calc PR A 1
H23C H 0.0141 0.5191 0.3081 0.051 Uiso 0.572(3) 1 calc PR A 1
C24A C 0.1468(15) 0.4810(14) 0.2830(11) 0.026(4) Uani 0.572(3) 1 d PU A 1
H24A H 0.2048 0.4816 0.2984 0.039 Uiso 0.572(3) 1 calc PR A 1
H24B H 0.1291 0.4574 0.2309 0.039 Uiso 0.572(3) 1 calc PR A 1
H24C H 0.1265 0.4484 0.3202 0.039 Uiso 0.572(3) 1 calc PR A 1
C25A C 0.0899(11) 0.5754(13) 0.1017(11) 0.044(4) Uani 0.572(3) 1 d PU A 1
C26A C 0.007(2) 0.613(2) 0.0825(18) 0.045(7) Uani 0.572(3) 1 d PU A 1
H26A H 0.0110 0.6710 0.0963 0.068 Uiso 0.572(3) 1 calc PR A 1
H26B H -0.0260 0.5856 0.1122 0.068 Uiso 0.572(3) 1 calc PR A 1
H26C H -0.0171 0.6075 0.0267 0.068 Uiso 0.572(3) 1 calc PR A 1
C27A C 0.0856(12) 0.4820(14) 0.1041(13) 0.051(5) Uani 0.572(3) 1 d PU A 1
H27A H 0.0816 0.4602 0.0519 0.076 Uiso 0.572(3) 1 calc PR A 1
H27B H 0.0390 0.4657 0.1223 0.076 Uiso 0.572(3) 1 calc PR A 1
H27C H 0.1335 0.4609 0.1398 0.076 Uiso 0.572(3) 1 calc PR A 1
C28A C 0.1343(12) 0.6047(16) 0.0442(10) 0.055(5) Uani 0.572(3) 1 d PU A 1
H28A H 0.1798 0.5692 0.0458 0.082 Uiso 0.572(3) 1 calc PR A 1
H28B H 0.1529 0.6603 0.0574 0.082 Uiso 0.572(3) 1 calc PR A 1
H28C H 0.0992 0.6038 -0.0082 0.082 Uiso 0.572(3) 1 calc PR A 1
Zr1B Zr 0.10219(15) 0.60884(11) 0.19805(11) 0.0191(6) Uani 0.428(3) 1 d PU A 2
P1B P 0.3291(4) 0.7818(3) 0.1690(3) 0.0179(10) Uani 0.428(3) 1 d PU A 2
O1B O 0.2124(8) 0.6445(8) 0.1900(9) 0.024(2) Uani 0.428(3) 1 d PU A 2
O2B O 0.0665(10) 0.7171(11) 0.2161(11) 0.026(3) Uani 0.428(3) 1 d PU A 2
C1B C 0.0735(16) 0.6252(16) 0.0493(13) 0.038(4) Uani 0.428(3) 1 d PU A 2
H1B H 0.0982 0.6673 0.0271 0.045 Uiso 0.428(3) 1 calc PR A 2
C2B C 0.003(3) 0.630(3) 0.071(3) 0.035(4) Uani 0.428(3) 1 d PU A 2
H2B H -0.0283 0.6776 0.0688 0.042 Uiso 0.428(3) 1 calc PR A 2
C3B C -0.0158(13) 0.5515(16) 0.0991(13) 0.033(4) Uani 0.428(3) 1 d PU A 2
H3B H -0.0619 0.5361 0.1153 0.040 Uiso 0.428(3) 1 calc PR A 2
C4B C 0.0510(16) 0.5030(16) 0.0962(15) 0.033(3) Uani 0.428(3) 1 d PU A 2
H4B H 0.0579 0.4483 0.1134 0.039 Uiso 0.428(3) 1 calc PR A 2
C5B C 0.1023(14) 0.5442(17) 0.0665(13) 0.034(3) Uani 0.428(3) 1 d PU A 2
H5B H 0.1504 0.5232 0.0580 0.041 Uiso 0.428(3) 1 calc PR A 2
C6B C 0.1806(13) 0.5507(13) 0.3298(12) 0.029(3) Uani 0.428(3) 1 d PU A 2
H6B H 0.2346 0.5657 0.3373 0.034 Uiso 0.428(3) 1 calc PR A 2
C7B C 0.1224(17) 0.5996(17) 0.3435(16) 0.027(4) Uani 0.428(3) 1 d PU A 2
H7B H 0.1309 0.6496 0.3710 0.032 Uiso 0.428(3) 1 calc PR A 2
C8B C 0.0464(15) 0.5645(14) 0.3102(14) 0.027(3) Uani 0.428(3) 1 d PU A 2
H8B H -0.0038 0.5852 0.3129 0.033 Uiso 0.428(3) 1 calc PR A 2
C9B C 0.0613(13) 0.4935(13) 0.2730(12) 0.026(3) Uani 0.428(3) 1 d PU A 2
H9B H 0.0262 0.4592 0.2375 0.031 Uiso 0.428(3) 1 calc PR A 2
C10B C 0.154(3) 0.487(2) 0.3074(17) 0.027(4) Uani 0.428(3) 1 d PU A 2
H10B H 0.1841 0.4387 0.3095 0.033 Uiso 0.428(3) 1 calc PR A 2
C11B C 0.2841(11) 0.6207(11) 0.1917(11) 0.019(3) Uani 0.428(3) 1 d PU A 2
C12B C 0.3029(12) 0.5342(12) 0.1946(14) 0.028(4) Uani 0.428(3) 1 d PU A 2
H12B H 0.2627 0.4951 0.1945 0.034 Uiso 0.428(3) 1 calc PR A 2
C13B C 0.3796(12) 0.5092(12) 0.1975(14) 0.027(4) Uani 0.428(3) 1 d PU A 2
H13B H 0.3917 0.4529 0.1998 0.032 Uiso 0.428(3) 1 calc PR A 2
C14B C 0.4390(16) 0.5653(15) 0.197(2) 0.030(5) Uani 0.428(3) 1 d PU A 2
H14B H 0.4920 0.5473 0.2027 0.037 Uiso 0.428(3) 1 calc PR A 2
C15B C 0.4220(16) 0.6461(14) 0.1889(19) 0.025(5) Uani 0.428(3) 1 d PU A 2
H15B H 0.4621 0.6831 0.1831 0.030 Uiso 0.428(3) 1 calc PR A 2
C16B C 0.3478(11) 0.6751(11) 0.1890(11) 0.019(3) Uani 0.428(3) 1 d PU A 2
C17B C 0.0578(13) 0.7948(18) 0.1880(16) 0.031(4) Uani 0.428(3) 1 d PU A 2
H17C H 0.0049 0.8156 0.1898 0.037 Uiso 0.428(3) 1 calc PR A 2
H17D H 0.0613 0.7950 0.1331 0.037 Uiso 0.428(3) 1 calc PR A 2
C18B C 0.1217(13) 0.8504(12) 0.2357(15) 0.031(4) Uani 0.428(3) 1 d PU A 2
H18C H 0.1170 0.9043 0.2103 0.038 Uiso 0.428(3) 1 calc PR A 2
H18D H 0.1115 0.8578 0.2879 0.038 Uiso 0.428(3) 1 calc PR A 2
C19B C 0.2051(11) 0.8206(13) 0.2455(13) 0.025(4) Uani 0.428(3) 1 d PU A 2
H19C H 0.2094 0.7659 0.2693 0.030 Uiso 0.428(3) 1 calc PR A 2
H19D H 0.2412 0.8570 0.2822 0.030 Uiso 0.428(3) 1 calc PR A 2
C20B C 0.2325(11) 0.8160(12) 0.1708(12) 0.021(3) Uani 0.428(3) 1 d PU A 2
H20C H 0.2265 0.8711 0.1479 0.025 Uiso 0.428(3) 1 calc PR A 2
H20D H 0.1944 0.7807 0.1348 0.025 Uiso 0.428(3) 1 calc PR A 2
C21B C 0.3355(14) 0.8002(13) 0.0649(13) 0.029(3) Uani 0.428(3) 1 d PU A 2
C22B C 0.2593(17) 0.7566(16) 0.0138(13) 0.041(5) Uani 0.428(3) 1 d PU A 2
H22D H 0.2166 0.7964 -0.0021 0.062 Uiso 0.428(3) 1 calc PR A 2
H22E H 0.2424 0.7137 0.0445 0.062 Uiso 0.428(3) 1 calc PR A 2
H22F H 0.2719 0.7329 -0.0324 0.062 Uiso 0.428(3) 1 calc PR A 2
C23B C 0.411(2) 0.7623(16) 0.0471(16) 0.030(5) Uani 0.428(3) 1 d PU A 2
H23D H 0.4487 0.8053 0.0440 0.045 Uiso 0.428(3) 1 calc PR A 2
H23E H 0.3962 0.7333 -0.0026 0.045 Uiso 0.428(3) 1 calc PR A 2
H23F H 0.4348 0.7242 0.0886 0.045 Uiso 0.428(3) 1 calc PR A 2
C24B C 0.3338(16) 0.8896(16) 0.0473(17) 0.030(5) Uani 0.428(3) 1 d PU A 2
H24D H 0.3107 0.8983 -0.0083 0.045 Uiso 0.428(3) 1 calc PR A 2
H24E H 0.3879 0.9112 0.0611 0.045 Uiso 0.428(3) 1 calc PR A 2
H24F H 0.3017 0.9177 0.0777 0.045 Uiso 0.428(3) 1 calc PR A 2
C25B C 0.4024(12) 0.8422(12) 0.2415(13) 0.027(3) Uani 0.428(3) 1 d PU A 2
C26B C 0.4874(15) 0.8440(19) 0.2333(18) 0.038(6) Uani 0.428(3) 1 d PU A 2
H26D H 0.4877 0.8568 0.1793 0.056 Uiso 0.428(3) 1 calc PR A 2
H26E H 0.5120 0.7909 0.2472 0.056 Uiso 0.428(3) 1 calc PR A 2
H26F H 0.5172 0.8856 0.2679 0.056 Uiso 0.428(3) 1 calc PR A 2
C27B C 0.377(2) 0.9300(17) 0.245(2) 0.035(6) Uani 0.428(3) 1 d PU A 2
H27D H 0.4158 0.9586 0.2857 0.053 Uiso 0.428(3) 1 calc PR A 2
H27E H 0.3250 0.9319 0.2570 0.053 Uiso 0.428(3) 1 calc PR A 2
H27F H 0.3739 0.9561 0.1947 0.053 Uiso 0.428(3) 1 calc PR A 2
C28B C 0.4077(16) 0.8027(18) 0.3242(14) 0.034(5) Uani 0.428(3) 1 d PU A 2
H28D H 0.4269 0.7468 0.3245 0.051 Uiso 0.428(3) 1 calc PR A 2
H28E H 0.3551 0.8027 0.3350 0.051 Uiso 0.428(3) 1 calc PR A 2
H28F H 0.4443 0.8342 0.3643 0.051 Uiso 0.428(3) 1 calc PR A 2
B1 B 0.2489(5) 0.1953(5) 0.2491(5) 0.0159(16) Uani 1 1 d . . .
C29 C 0.3018(5) 0.2202(5) 0.1876(5) 0.0200(16) Uani 1 1 d . . .
C30 C 0.3557(5) 0.1700(5) 0.1636(4) 0.0178(15) Uani 1 1 d . . .
C31 C 0.3931(5) 0.1900(6) 0.1042(5) 0.0253(18) Uani 1 1 d . . .
C32 C 0.3760(6) 0.2639(6) 0.0665(5) 0.032(2) Uani 1 1 d . . .
C33 C 0.3221(6) 0.3151(6) 0.0873(5) 0.0286(19) Uani 1 1 d . . .
C34 C 0.2871(5) 0.2926(5) 0.1459(5) 0.0217(16) Uani 1 1 d . . .
C35 C 0.2488(4) 0.2666(5) 0.3165(4) 0.0177(15) Uani 1 1 d . . .
C36 C 0.3027(5) 0.3273(5) 0.3386(5) 0.0223(17) Uani 1 1 d . . .
C37 C 0.3057(6) 0.3781(6) 0.4030(5) 0.0279(19) Uani 1 1 d . . .
C38 C 0.2522(6) 0.3683(6) 0.4465(5) 0.033(2) Uani 1 1 d . . .
C39 C 0.1956(6) 0.3087(6) 0.4266(5) 0.031(2) Uani 1 1 d . . .
C40 C 0.1949(5) 0.2584(5) 0.3634(5) 0.0231(17) Uani 1 1 d . . .
C41 C 0.1624(5) 0.1812(5) 0.1894(5) 0.0199(16) Uani 1 1 d . . .
C42 C 0.0978(5) 0.2348(5) 0.1718(5) 0.0247(17) Uani 1 1 d . . .
C43 C 0.0319(5) 0.2256(6) 0.1127(5) 0.030(2) Uani 1 1 d . . .
C44 C 0.0239(6) 0.1585(8) 0.0651(5) 0.037(2) Uani 1 1 d . . .
C45 C 0.0848(6) 0.1018(7) 0.0777(5) 0.033(2) Uani 1 1 d . . .
C46 C 0.1509(5) 0.1155(6) 0.1384(5) 0.0271(18) Uani 1 1 d . . .
C47 C 0.2802(5) 0.1164(5) 0.3061(4) 0.0174(15) Uani 1 1 d . . .
C48 C 0.2346(5) 0.0542(6) 0.3245(5) 0.0250(18) Uani 1 1 d . . .
C49 C 0.2641(6) -0.0029(6) 0.3812(6) 0.031(2) Uani 1 1 d . . .
C50 C 0.3403(6) -0.0009(6) 0.4223(6) 0.036(2) Uani 1 1 d . . .
C51 C 0.3885(5) 0.0597(5) 0.4063(5) 0.0258(18) Uani 1 1 d . . .
C52 C 0.3588(5) 0.1173(5) 0.3489(4) 0.0226(17) Uani 1 1 d U . .
F1 F 0.3757(3) 0.0969(3) 0.1965(3) 0.0268(11) Uani 1 1 d . . .
F2 F 0.4431(3) 0.1389(4) 0.0844(3) 0.0373(13) Uani 1 1 d . . .
F3 F 0.4112(4) 0.2829(4) 0.0090(4) 0.0449(16) Uani 1 1 d . . .
F4 F 0.3050(4) 0.3866(4) 0.0508(4) 0.0471(17) Uani 1 1 d . . .
F5 F 0.2349(3) 0.3460(3) 0.1632(3) 0.0286(11) Uani 1 1 d . . .
F6 F 0.3611(3) 0.3418(3) 0.3007(3) 0.0250(10) Uani 1 1 d . . .
F7 F 0.3602(3) 0.4366(4) 0.4202(3) 0.0363(13) Uani 1 1 d . . .
F8 F 0.2520(4) 0.4180(4) 0.5065(3) 0.0432(15) Uani 1 1 d . . .
F9 F 0.1418(4) 0.2961(4) 0.4690(4) 0.0460(16) Uani 1 1 d . . .
F10 F 0.1401(3) 0.2007(3) 0.3489(3) 0.0285(11) Uani 1 1 d . . .
F11 F 0.0990(3) 0.3040(3) 0.2154(3) 0.0303(12) Uani 1 1 d . . .
F12 F -0.0274(3) 0.2814(4) 0.1011(4) 0.0434(16) Uani 1 1 d . . .
F13 F -0.0391(4) 0.1485(5) 0.0060(3) 0.054(2) Uani 1 1 d . . .
F14 F 0.0789(4) 0.0386(5) 0.0316(4) 0.055(2) Uani 1 1 d . . .
F15 F 0.2078(3) 0.0576(3) 0.1478(3) 0.0313(12) Uani 1 1 d . . .
F16 F 0.1572(3) 0.0473(3) 0.2880(3) 0.0290(11) Uani 1 1 d . . .
F17 F 0.2151(4) -0.0620(4) 0.3963(4) 0.0495(18) Uani 1 1 d . . .
F18 F 0.3683(4) -0.0567(4) 0.4769(4) 0.0538(19) Uani 1 1 d . . .
F19 F 0.4655(3) 0.0635(4) 0.4465(4) 0.0414(15) Uani 1 1 d . . .
F20 F 0.4073(3) 0.1761(3) 0.3406(3) 0.0250(10) Uani 1 1 d . . .

loop_
_atom_site_aniso_label
_atom_site_aniso_U_11
_atom_site_aniso_U_22
_atom_site_aniso_U_33
_atom_site_aniso_U_23
_atom_site_aniso_U_13
_atom_site_aniso_U_12
Zr1A 0.0196(9) 0.0202(7) 0.0300(8) 0.0038(6) 0.0103(6) 0.0051(6)
P1A 0.013(2) 0.0164(17) 0.0271(19) -0.0043(13) 0.0008(15) 0.0036(14)
O1A 0.018(4) 0.020(5) 0.031(5) 0.000(4) 0.007(3) 0.008(3)
O2A 0.025(6) 0.022(5) 0.046(6) 0.007(4) 0.012(6) 0.011(4)
C1A 0.046(7) 0.043(8) 0.032(5) 0.014(5) 0.010(5) 0.010(6)
C2A 0.046(7) 0.047(7) 0.027(4) 0.004(5) 0.016(5) 0.010(6)
C3A 0.047(8) 0.053(9) 0.039(7) 0.002(6) 0.024(7) 0.009(8)
C4A 0.050(7) 0.048(9) 0.050(6) 0.014(6) 0.030(7) 0.004(6)
C5A 0.051(10) 0.042(7) 0.042(6) 0.020(5) 0.019(8) 0.006(6)
C6A 0.030(6) 0.035(7) 0.034(5) -0.004(5) 0.011(5) 0.002(6)
C7A 0.020(7) 0.024(6) 0.044(7) -0.003(4) 0.000(6) 0.001(6)
C8A 0.025(6) 0.028(6) 0.053(7) 0.003(5) 0.011(5) -0.005(5)
C9A 0.019(5) 0.035(8) 0.047(6) 0.005(6) 0.003(4) 0.004(5)
C10A 0.028(7) 0.033(7) 0.034(4) 0.004(5) -0.001(5) -0.002(6)
C11A 0.019(5) 0.015(5) 0.031(7) -0.001(5) 0.004(5) 0.005(4)
C12A 0.018(6) 0.019(5) 0.037(7) 0.005(5) 0.007(5) 0.015(5)
C13A 0.037(8) 0.028(7) 0.051(9) 0.005(7) 0.033(7) 0.014(6)
C14A 0.021(7) 0.032(8) 0.067(11) 0.006(9) 0.016(7) 0.016(6)
C15A 0.029(7) 0.025(7) 0.050(10) 0.006(9) 0.021(7) 0.012(7)
C16A 0.015(5) 0.019(5) 0.030(7) 0.002(5) 0.008(5) 0.006(4)
C17A 0.019(8) 0.025(7) 0.053(9) 0.009(8) 0.013(7) 0.018(6)
C18A 0.017(5) 0.026(7) 0.051(9) 0.012(6) 0.009(6) 0.004(6)
C19A 0.015(5) 0.031(7) 0.027(7) 0.006(6) 0.004(4) -0.001(5)
C20A 0.022(5) 0.019(6) 0.030(7) 0.000(6) 0.002(5) 0.009(5)
C21A 0.019(6) 0.025(6) 0.037(6) 0.003(5) 0.003(5) 0.000(5)
C22A 0.031(10) 0.036(10) 0.024(7) 0.002(6) 0.006(7) -0.003(7)
C23A 0.018(6) 0.030(9) 0.052(11) 0.008(8) 0.006(6) 0.001(6)
C24A 0.021(8) 0.029(7) 0.028(10) 0.005(7) 0.005(9) -0.003(6)
C25A 0.036(7) 0.054(8) 0.031(6) -0.022(7) -0.011(5) 0.023(7)
C26A 0.037(8) 0.060(17) 0.027(13) -0.010(11) -0.015(7) 0.017(11)
C27A 0.029(10) 0.057(9) 0.051(11) -0.036(8) -0.019(9) 0.013(8)
C28A 0.041(9) 0.090(14) 0.023(6) -0.010(8) -0.013(6) 0.030(10)
Zr1B 0.0149(12) 0.0208(9) 0.0216(9) -0.0044(7) 0.0044(7) -0.0001(7)
P1B 0.017(3) 0.012(2) 0.024(2) -0.0008(17) 0.006(2) 0.0042(18)
O1B 0.017(4) 0.014(6) 0.042(7) 0.006(5) 0.007(4) 0.004(4)
O2B 0.017(6) 0.025(5) 0.033(7) -0.004(4) 0.001(5) 0.006(5)
C1B 0.045(9) 0.045(9) 0.022(4) -0.003(6) 0.009(6) -0.008(8)
C2B 0.031(8) 0.043(10) 0.025(7) -0.007(7) -0.005(6) 0.006(8)
C3B 0.022(6) 0.048(10) 0.028(6) -0.012(7) 0.002(5) -0.006(6)
C4B 0.036(9) 0.034(7) 0.027(6) -0.012(5) 0.006(7) -0.005(6)
C5B 0.030(8) 0.055(10) 0.020(5) -0.007(6) 0.007(6) 0.006(7)
C6B 0.030(7) 0.029(8) 0.025(5) 0.003(6) 0.003(5) 0.001(6)
C7B 0.030(10) 0.027(9) 0.022(4) -0.003(6) 0.002(6) 0.000(7)
C8B 0.030(7) 0.028(8) 0.028(6) -0.009(6) 0.013(6) -0.002(7)
C9B 0.028(7) 0.025(6) 0.029(6) -0.006(5) 0.016(6) -0.001(6)
C10B 0.030(8) 0.026(6) 0.028(8) 0.002(6) 0.013(8) 0.004(6)
C11B 0.015(5) 0.017(6) 0.026(8) -0.009(6) 0.006(6) 0.001(5)
C12B 0.018(7) 0.012(6) 0.055(12) -0.003(8) 0.011(8) 0.001(6)
C13B 0.022(8) 0.015(7) 0.048(11) -0.003(8) 0.016(8) 0.002(6)
C14B 0.021(10) 0.017(9) 0.061(13) 0.019(11) 0.025(11) 0.009(7)
C15B 0.018(8) 0.012(8) 0.051(12) -0.003(10) 0.019(9) -0.001(6)
C16B 0.022(7) 0.009(5) 0.030(8) -0.001(6) 0.011(7) 0.004(5)
C17B 0.016(7) 0.026(7) 0.050(10) 0.002(8) 0.009(7) 0.014(7)
C18B 0.031(8) 0.015(7) 0.055(11) 0.000(8) 0.023(7) 0.007(6)
C19B 0.015(6) 0.024(9) 0.038(9) -0.004(8) 0.009(6) -0.004(7)
C20B 0.017(6) 0.015(7) 0.031(8) 0.002(7) 0.005(6) 0.006(6)
C21B 0.039(9) 0.024(8) 0.029(6) 0.003(6) 0.017(7) -0.001(7)
C22B 0.056(11) 0.036(11) 0.023(8) 0.004(9) -0.007(9) -0.001(10)
C23B 0.054(11) 0.013(10) 0.027(12) -0.003(8) 0.017(10) 0.008(9)
C24B 0.039(14) 0.025(8) 0.024(10) 0.008(7) 0.005(11) 0.012(8)
C25B 0.024(7) 0.018(6) 0.037(7) 0.004(6) 0.003(7) -0.017(6)
C26B 0.023(8) 0.035(14) 0.055(16) -0.001(13) 0.011(10) -0.012(8)
C27B 0.033(12) 0.025(9) 0.047(15) -0.017(8) 0.006(11) -0.007(9)
C28B 0.030(13) 0.047(13) 0.027(8) -0.006(8) 0.008(8) 0.005(11)
B1 0.016(4) 0.017(4) 0.013(4) 0.003(3) 0.001(3) 0.000(3)
C29 0.019(4) 0.022(4) 0.019(4) -0.003(3) 0.004(3) -0.005(3)
C30 0.019(4) 0.024(4) 0.013(3) 0.000(3) 0.009(3) -0.003(3)
C31 0.026(4) 0.032(5) 0.022(4) -0.003(3) 0.013(3) -0.006(4)
C32 0.036(5) 0.040(5) 0.024(4) 0.005(4) 0.013(4) -0.004(4)
C33 0.034(5) 0.026(4) 0.030(5) 0.009(4) 0.015(4) -0.005(4)
C34 0.019(4) 0.025(4) 0.021(4) 0.004(3) 0.006(3) -0.003(3)
C35 0.016(3) 0.024(4) 0.013(3) 0.002(3) 0.002(3) 0.008(3)
C36 0.023(4) 0.027(4) 0.020(4) 0.004(3) 0.010(3) 0.002(3)
C37 0.031(5) 0.027(4) 0.025(4) -0.002(3) 0.005(4) 0.007(4)
C38 0.043(5) 0.039(5) 0.019(4) -0.011(4) 0.010(4) 0.008(4)
C39 0.036(5) 0.037(5) 0.023(4) -0.001(4) 0.015(4) 0.010(4)
C40 0.020(4) 0.029(4) 0.019(4) 0.000(3) 0.003(3) -0.003(3)
C41 0.016(4) 0.023(4) 0.022(4) 0.006(3) 0.007(3) -0.003(3)
C42 0.023(4) 0.028(4) 0.024(4) 0.005(3) 0.008(3) 0.001(3)
C43 0.024(4) 0.038(5) 0.027(4) 0.010(4) 0.005(4) 0.001(4)
C44 0.025(4) 0.069(7) 0.018(4) 0.007(4) 0.004(3) -0.017(5)
C45 0.026(4) 0.046(6) 0.027(5) -0.007(4) 0.006(4) -0.016(4)
C46 0.028(4) 0.035(5) 0.022(4) 0.000(4) 0.012(4) -0.005(4)
C47 0.020(4) 0.015(3) 0.017(3) 0.003(3) 0.005(3) 0.002(3)
C48 0.024(4) 0.028(4) 0.024(4) 0.007(3) 0.008(3) 0.003(3)
C49 0.038(5) 0.025(4) 0.036(5) 0.014(4) 0.020(4) -0.002(4)
C50 0.045(6) 0.037(5) 0.029(5) 0.017(4) 0.016(4) 0.018(5)
C51 0.028(4) 0.026(4) 0.023(4) 0.002(3) 0.006(3) 0.010(4)
C52 0.031(4) 0.031(4) 0.008(3) 0.006(3) 0.010(3) 0.006(3)
F1 0.025(2) 0.023(2) 0.036(3) 0.004(2) 0.015(2) 0.007(2)
F2 0.034(3) 0.044(3) 0.041(3) -0.004(3) 0.023(3) 0.002(3)
F3 0.051(4) 0.057(4) 0.037(3) 0.009(3) 0.032(3) -0.003(3)
F4 0.056(4) 0.041(4) 0.053(4) 0.025(3) 0.030(3) 0.005(3)
F5 0.030(3) 0.025(3) 0.034(3) 0.013(2) 0.015(2) 0.009(2)
F6 0.023(2) 0.027(3) 0.027(3) -0.002(2) 0.010(2) -0.004(2)
F7 0.037(3) 0.043(3) 0.028(3) -0.012(2) 0.005(2) -0.011(3)
F8 0.051(4) 0.050(4) 0.030(3) -0.019(3) 0.013(3) 0.004(3)
F9 0.044(4) 0.067(4) 0.037(3) -0.015(3) 0.029(3) -0.006(3)
F10 0.021(2) 0.037(3) 0.032(3) -0.004(2) 0.014(2) -0.007(2)
F11 0.022(2) 0.021(2) 0.045(3) 0.003(2) 0.003(2) 0.011(2)
F12 0.019(3) 0.053(4) 0.053(4) 0.021(3) -0.002(3) 0.005(3)
F13 0.029(3) 0.100(6) 0.027(3) 0.001(3) -0.006(2) -0.030(4)
F14 0.041(4) 0.078(5) 0.049(4) -0.037(4) 0.020(3) -0.031(4)
F15 0.029(3) 0.030(3) 0.038(3) -0.011(2) 0.015(2) -0.009(2)
F16 0.022(2) 0.028(3) 0.039(3) 0.007(2) 0.012(2) -0.002(2)
F17 0.050(4) 0.042(4) 0.064(4) 0.030(3) 0.029(3) -0.004(3)
F18 0.054(4) 0.053(4) 0.054(4) 0.034(3) 0.012(3) 0.022(3)
F19 0.032(3) 0.045(4) 0.040(3) 0.011(3) -0.006(3) 0.013(3)
F20 0.018(2) 0.028(3) 0.027(3) 0.001(2) 0.0017(19) 0.001(2)

loop_
_atom_type_symbol
_atom_type_description
_atom_type_scat_dispersion_real
_atom_type_scat_dispersion_imag
_atom_type_scat_source
C C 0.0033 0.0016 'International Tables Vol C Tables 4.2.6.8 and 6.1.1.4'
H H 0.0000 0.0000 'International Tables Vol C Tables 4.2.6.8 and 6.1.1.4'
B B 0.0013 0.0007 'International Tables Vol C Tables 4.2.6.8 and 6.1.1.4'
O O 0.0106 0.0060 'International Tables Vol C Tables 4.2.6.8 and 6.1.1.4'
F F 0.0171 0.0103 'International Tables Vol C Tables 4.2.6.8 and 6.1.1.4'
P P 0.1023 0.0942 'International Tables Vol C Tables 4.2.6.8 and 6.1.1.4'
Zr Zr -2.9673 0.5597 'International Tables Vol C Tables 4.2.6.8 and 6.1.1.4'

loop_
_geom_angle_atom_site_label_1
_geom_angle_atom_site_label_2
_geom_angle_atom_site_label_3
_geom_angle
O2A Zr1A O1A 91.5(5)
O2A Zr1A C9A 90.0(7)
O1A Zr1A C9A 128.6(6)
O2A Zr1A C2A 92.5(7)
O1A Zr1A C2A 85.7(5)
C9A Zr1A C2A 145.5(7)
O2A Zr1A C8A 121.5(7)
O1A Zr1A C8A 126.4(5)
C9A Zr1A C8A 32.1(6)
C2A Zr1A C8A 128.2(7)
O2A Zr1A C4A 108.9(7)
O1A Zr1A C4A 134.0(6)
C9A Zr1A C4A 93.1(7)
C2A Zr1A C4A 53.7(7)
C8A Zr1A C4A 77.4(7)
O2A Zr1A C7A 136.1(8)
O1A Zr1A C7A 93.2(7)
C9A Zr1A C7A 54.2(7)
C2A Zr1A C7A 131.4(7)
C8A Zr1A C7A 33.4(7)
C4A Zr1A C7A 98.6(8)
O2A Zr1A C1A 124.9(7)
O1A Zr1A C1A 80.9(6)
C9A Zr1A C1A 136.0(7)
C2A Zr1A C1A 32.8(6)
C8A Zr1A C1A 105.8(6)
C4A Zr1A C1A 53.5(7)
C7A Zr1A C1A 98.9(7)
O2A Zr1A C3A 82.6(10)
O1A Zr1A C3A 116.1(8)
C9A Zr1A C3A 115.0(9)
C2A Zr1A C3A 31.8(9)
C8A Zr1A C3A 109.6(9)
C4A Zr1A C3A 34.0(9)
C7A Zr1A C3A 132.3(10)
C1A Zr1A C3A 54.3(9)
O2A Zr1A C5A 137.3(8)
O1A Zr1A C5A 108.0(6)
C9A Zr1A C5A 104.9(8)
C2A Zr1A C5A 53.3(8)
C8A Zr1A C5A 76.8(8)
C4A Zr1A C5A 32.4(7)
C7A Zr1A C5A 81.6(9)
C1A Zr1A C5A 31.5(8)
C3A Zr1A C5A 54.7(9)
O2A Zr1A C10A 82.1(7)
O1A Zr1A C10A 97.9(6)
C9A Zr1A C10A 31.8(7)
C2A Zr1A C10A 173.6(7)
C8A Zr1A C10A 53.3(6)
C4A Zr1A C10A 124.8(7)
C7A Zr1A C10A 54.0(7)
C1A Zr1A C10A 152.9(7)
C3A Zr1A C10A 143.0(9)
C5A Zr1A C10A 129.7(8)
O2A Zr1A C6A 107.0(7)
O1A Zr1A C6A 77.8(5)
C9A Zr1A C6A 53.0(6)
C2A Zr1A C6A 154.6(6)
C8A Zr1A C6A 54.0(6)
C4A Zr1A C6A 129.8(7)
C7A Zr1A C6A 33.0(7)
C1A Zr1A C6A 124.0(6)
C3A Zr1A C6A 163.5(9)
C5A Zr1A C6A 114.0(8)
C10A Zr1A C6A 31.8(6)
C16A P1A C20A 114.5(7)
C16A P1A C21A 110.5(7)
C20A P1A C21A 107.9(7)
C16A P1A C25A 106.2(8)
C20A P1A C25A 104.0(8)
C21A P1A C25A 113.8(9)
C11A O1A Zr1A 145.4(10)
C17A O2A Zr1A 172.0(13)
C5A C1A C2A 108.3(19)
C5A C1A Zr1A 75.5(14)
C2A C1A Zr1A 72.9(10)
C5A C1A H1A 125.9
C2A C1A H1A 125.9
Zr1A C1A H1A 117.6
C3A C2A C1A 111(2)
C3A C2A Zr1A 75.1(13)
C1A C2A Zr1A 74.2(11)
C3A C2A H2A 124.7
C1A C2A H2A 124.7
Zr1A C2A H2A 117.7
C2A C3A C4A 105(2)
C2A C3A Zr1A 73.1(12)
C4A C3A Zr1A 72.2(12)
C2A C3A H3A 127.5
C4A C3A H3A 127.5
Zr1A C3A H3A 119.4
C5A C4A C3A 108(2)
C5A C4A Zr1A 75.5(13)
C3A C4A Zr1A 73.8(12)
C5A C4A H4A 126.0
C3A C4A H4A 126.0
Zr1A C4A H4A 116.7
C1A C5A C4A 108(2)
C1A C5A Zr1A 73.0(13)
C4A C5A Zr1A 72.0(13)
C1A C5A H5A 125.9
C4A C5A H5A 125.9
Zr1A C5A H5A 120.9
C10A C6A C7A 107.6(17)
C10A C6A Zr1A 73.2(11)
C7A C6A Zr1A 71.1(11)
C10A C6A H6A 126.2
C7A C6A H6A 126.2
Zr1A C6A H6A 121.2
C8A C7A C6A 106.0(17)
C8A C7A Zr1A 72.9(11)
C6A C7A Zr1A 75.9(10)
C8A C7A H7A 127.0
C6A C7A H7A 127.0
Zr1A C7A H7A 116.5
C9A C8A C7A 107.5(17)
C9A C8A Zr1A 73.5(11)
C7A C8A Zr1A 73.7(11)
C9A C8A H8A 126.2
C7A C8A H8A 126.2
Zr1A C8A H8A 118.6
C8A C9A C10A 110.5(17)
C8A C9A Zr1A 74.4(11)
C10A C9A Zr1A 76.7(12)
C8A C9A H9A 124.8
C10A C9A H9A 124.8
Zr1A C9A H9A 115.9
C9A C10A C6A 108.3(17)
C9A C10A Zr1A 71.5(12)
C6A C10A Zr1A 74.9(10)
C9A C10A H10A 125.9
C6A C10A H10A 125.9
Zr1A C10A H10A 119.5
O1A C11A C12A 122.3(14)
O1A C11A C16A 119.9(13)
C12A C11A C16A 117.7(13)
C13A C12A C11A 120.9(15)
C13A C12A H12A 119.5
C11A C12A H12A 119.5
C14A C13A C12A 120.6(16)
C14A C13A H13A 119.7
C12A C13A H13A 119.7
C13A C14A C15A 120.1(17)
C13A C14A H14A 119.9
C15A C14A H14A 119.9
C14A C15A C16A 122(2)
C14A C15A H15A 119.1
C16A C15A H15A 119.1
C15A C16A C11A 118.8(15)
C15A C16A P1A 117.5(14)
C11A C16A P1A 123.2(10)
O2A C17A C18A 110.0(17)
O2A C17A H17A 109.7
C18A C17A H17A 109.7
O2A C17A H17B 109.7
C18A C17A H17B 109.7
H17A C17A H17B 108.2
C17A C18A C19A 114.4(13)
C17A C18A H18A 108.7
C19A C18A H18A 108.7
C17A C18A H18B 108.7
C19A C18A H18B 108.7
H18A C18A H18B 107.6
C20A C19A C18A 110.4(13)
C20A C19A H19A 109.6
C18A C19A H19A 109.6
C20A C19A H19B 109.6
C18A C19A H19B 109.6
H19A C19A H19B 108.1
C19A C20A P1A 118.1(11)
C19A C20A H20A 107.8
P1A C20A H20A 107.8
C19A C20A H20B 107.8
P1A C20A H20B 107.8
H20A C20A H20B 107.1
C22A C21A C24A 120.8(15)
C22A C21A C23A 107.9(15)
C24A C21A C23A 103.7(15)
C22A C21A P1A 107.9(12)
C24A C21A P1A 101.7(13)
C23A C21A P1A 115.2(12)
C28A C25A C26A 109(2)
C28A C25A C27A 112.1(18)
C26A C25A C27A 111(2)
C28A C25A P1A 105.8(14)
C26A C25A P1A 109.7(16)
C27A C25A P1A 108.5(13)
O2B Zr1B O1B 95.2(6)
O2B Zr1B C2B 80.9(12)
O1B Zr1B C2B 110.6(14)
O2B Zr1B C4B 133.2(8)
O1B Zr1B C4B 109.0(7)
C2B Zr1B C4B 53.5(13)
O2B Zr1B C9B 117.6(7)
O1B Zr1B C9B 130.1(6)
C2B Zr1B C9B 110.9(14)
C4B Zr1B C9B 76.0(8)
O2B Zr1B C7B 81.8(8)
O1B Zr1B C7B 100.8(8)
C2B Zr1B C7B 145.2(15)
C4B Zr1B C7B 129.0(9)
C9B Zr1B C7B 53.3(8)
O2B Zr1B C8B 86.3(8)
O1B Zr1B C8B 133.3(7)
C2B Zr1B C8B 115.7(15)
C4B Zr1B C8B 103.1(8)
C9B Zr1B C8B 32.2(7)
C7B Zr1B C8B 33.0(8)
O2B Zr1B C3B 102.6(8)
O1B Zr1B C3B 132.4(7)
C2B Zr1B C3B 33.4(13)
C4B Zr1B C3B 32.7(8)
C9B Zr1B C3B 78.4(8)
C7B Zr1B C3B 125.0(8)
C8B Zr1B C3B 92.0(8)
O2B Zr1B C5B 127.1(8)
O1B Zr1B C5B 81.3(7)
C2B Zr1B C5B 52.7(13)
C4B Zr1B C5B 30.3(8)
C9B Zr1B C5B 103.2(8)
C7B Zr1B C5B 151.0(9)
C8B Zr1B C5B 133.0(8)
C3B Zr1B C5B 52.8(7)
O2B Zr1B C1B 94.7(8)
O1B Zr1B C1B 81.4(7)
C2B Zr1B C1B 31.4(14)
C4B Zr1B C1B 52.5(9)
C9B Zr1B C1B 127.6(8)
C7B Zr1B C1B 176.0(9)
C8B Zr1B C1B 145.2(8)
C3B Zr1B C1B 53.7(8)
C5B Zr1B C1B 32.4(8)
O2B Zr1B C6B 108.2(7)
O1B Zr1B C6B 82.6(7)
C2B Zr1B C6B 163.8(13)
C4B Zr1B C6B 114.1(8)
C9B Zr1B C6B 53.1(7)
C7B Zr1B C6B 30.9(8)
C8B Zr1B C6B 53.2(8)
C3B Zr1B C6B 130.4(8)
C5B Zr1B C6B 123.4(8)
C1B Zr1B C6B 153.1(8)
O2B Zr1B C10B 127.6(9)
O1B Zr1B C10B 95.9(10)
C2B Zr1B C10B 139.7(14)
C4B Zr1B C10B 89.9(9)
C9B Zr1B C10B 34.4(10)
C7B Zr1B C10B 45.8(10)
C8B Zr1B C10B 50.6(10)
C3B Zr1B C10B 106.5(10)
C5B Zr1B C10B 105.2(9)
C1B Zr1B C10B 137.6(9)
C6B Zr1B C10B 24.9(9)
C20B P1B C16B 115.5(9)
C20B P1B C25B 108.1(10)
C16B P1B C25B 108.9(9)
C20B P1B C21B 104.2(10)
C16B P1B C21B 107.2(9)
C25B P1B C21B 113.1(10)
C11B O1B Zr1B 145.4(13)
C17B O2B Zr1B 144.2(17)
C2B C1B C5B 106(3)
C2B C1B Zr1B 71(2)
C5B C1B Zr1B 73.4(13)
C2B C1B H1B 126.8
C5B C1B H1B 126.8
Zr1B C1B H1B 120.4
C1B C2B C3B 110(3)
C1B C2B Zr1B 77(2)
C3B C2B Zr1B 74.6(19)
C1B C2B H2B 125.2
C3B C2B H2B 125.2
Zr1B C2B H2B 114.9
C4B C3B C2B 104(3)
C4B C3B Zr1B 72.7(13)
C2B C3B Zr1B 71.9(19)
C4B C3B H3B 128.2
C2B C3B H3B 128.2
Zr1B C3B H3B 119.5
C5B C4B C3B 111(3)
C5B C4B Zr1B 77.0(15)
C3B C4B Zr1B 74.6(13)
C5B C4B H4B 124.4
C3B C4B H4B 124.4
Zr1B C4B H4B 115.7
C4B C5B C1B 109(2)
C4B C5B Zr1B 72.7(14)
C1B C5B Zr1B 74.2(13)
C4B C5B H5B 125.5
C1B C5B H5B 125.5
Zr1B C5B H5B 119.3
C10B C6B C7B 110(3)
C10B C6B Zr1B 87.0(19)
C7B C6B Zr1B 71.9(15)
C10B C6B H6B 125.0
C7B C6B H6B 125.0
Zr1B C6B H6B 108.5
C6B C7B C8B 110(2)
C6B C7B Zr1B 77.2(15)
C8B C7B Zr1B 73.6(14)
C6B C7B H7B 125.1
C8B C7B H7B 125.1
Zr1B C7B H7B 116.0
C9B C8B C7B 106(2)
C9B C8B Zr1B 73.7(12)
C7B C8B Zr1B 73.4(15)
C9B C8B H8B 127.1
C7B C8B H8B 127.1
Zr1B C8B H8B 118.0
C8B C9B C10B 99(2)
C8B C9B Zr1B 74.1(13)
C10B C9B Zr1B 82.0(15)
C8B C9B H9B 130.3
C10B C9B H9B 130.3
Zr1B C9B H9B 108.6
C6B C10B C9B 111(3)
C6B C10B Zr1B 68.1(18)
C9B C10B Zr1B 63.6(13)
C6B C10B H10B 124.7
C9B C10B H10B 124.7
Zr1B C10B H10B 135.8
O1B C11B C16B 123.8(17)
O1B C11B C12B 120.0(17)
C16B C11B C12B 116.2(16)
C13B C12B C11B 119.8(18)
C13B C12B H12B 120.1
C11B C12B H12B 120.1
C12B C13B C14B 120.9(19)
C12B C13B H13B 119.5
C14B C13B H13B 119.5
C15B C14B C13B 121(2)
C15B C14B H14B 119.7
C13B C14B H14B 119.7
C14B C15B C16B 121(2)
C14B C15B H15B 119.4
C16B C15B H15B 119.4
C15B C16B C11B 121.1(18)
C15B C16B P1B 117.4(16)
C11B C16B P1B 120.6(14)
O2B C17B C18B 111(2)
O2B C17B H17C 109.4
C18B C17B H17C 109.4
O2B C17B H17D 109.4
C18B C17B H17D 109.4
H17C C17B H17D 108.0
C19B C18B C17B 114.9(18)
C19B C18B H18C 108.5
C17B C18B H18C 108.5
C19B C18B H18D 108.5
C17B C18B H18D 108.5
H18C C18B H18D 107.5
C18B C19B C20B 114.5(18)
C18B C19B H19C 108.6
C20B C19B H19C 108.6
C18B C19B H19D 108.6
C20B C19B H19D 108.6
H19C C19B H19D 107.6
C19B C20B P1B 122.0(14)
C19B C20B H20C 106.8
P1B C20B H20C 106.8
C19B C20B H20D 106.8
P1B C20B H20D 106.8
H20C C20B H20D 106.7
C24B C21B C23B 109(2)
C24B C21B C22B 111(2)
C23B C21B C22B 109(2)
C24B C21B P1B 110.8(17)
C23B C21B P1B 112.6(18)
C22B C21B P1B 104.2(15)
C21B C22B H22D 109.5
C21B C22B H22E 109.5
H22D C22B H22E 109.5
C21B C22B H22F 109.5
H22D C22B H22F 109.5
H22E C22B H22F 109.5
C21B C23B H23D 109.5
C21B C23B H23E 109.5
H23D C23B H23E 109.5
C21B C23B H23F 109.5
H23D C23B H23F 109.5
H23E C23B H23F 109.5
C21B C24B H24D 109.5
C21B C24B H24E 109.5
H24D C24B H24E 109.5
C21B C24B H24F 109.5
H24D C24B H24F 109.5
H24E C24B H24F 109.5
C27B C25B C26B 107(2)
C27B C25B C28B 108(2)
C26B C25B C28B 105(2)
C27B C25B P1B 112.3(18)
C26B C25B P1B 117.6(18)
C28B C25B P1B 107.1(14)
C25B C26B H26D 109.5
C25B C26B H26E 109.5
H26D C26B H26E 109.5
C25B C26B H26F 109.5
H26D C26B H26F 109.5
H26E C26B H26F 109.5
C25B C27B H27D 109.5
C25B C27B H27E 109.5
H27D C27B H27E 109.5
C25B C27B H27F 109.5
H27D C27B H27F 109.5
H27E C27B H27F 109.5
C25B C28B H28D 109.5
C25B C28B H28E 109.5
H28D C28B H28E 109.5
C25B C28B H28F 109.5
H28D C28B H28F 109.5
H28E C28B H28F 109.5
C41 B1 C29 100.6(6)
C41 B1 C47 113.5(6)
C29 B1 C47 116.6(7)
C41 B1 C35 113.6(6)
C29 B1 C35 113.3(6)
C47 B1 C35 100.0(6)
C30 C29 C34 113.4(7)
C30 C29 B1 125.5(7)
C34 C29 B1 120.4(7)
F1 C30 C29 121.6(7)
F1 C30 C31 114.5(7)
C29 C30 C31 123.9(8)
F2 C31 C32 120.8(8)
F2 C31 C30 120.3(8)
C32 C31 C30 118.9(8)
F3 C32 C33 121.6(9)
F3 C32 C31 119.0(9)
C33 C32 C31 119.4(8)
F4 C33 C34 120.8(9)
F4 C33 C32 119.7(8)
C34 C33 C32 119.5(8)
F5 C34 C33 116.1(8)
F5 C34 C29 118.9(7)
C33 C34 C29 125.0(8)
C36 C35 C40 114.4(7)
C36 C35 B1 126.9(7)
C40 C35 B1 118.1(7)
C35 C36 F6 122.0(7)
C35 C36 C37 123.9(8)
F6 C36 C37 114.0(8)
F7 C37 C38 120.3(8)
F7 C37 C36 120.0(8)
C38 C37 C36 119.7(9)
F8 C38 C37 120.8(10)
F8 C38 C39 119.9(9)
C37 C38 C39 119.3(8)
F9 C39 C38 121.2(8)
F9 C39 C40 118.9(9)
C38 C39 C40 119.9(8)
F10 C40 C39 116.7(8)
F10 C40 C35 120.4(7)
C39 C40 C35 122.9(8)
C46 C41 C42 111.3(8)
C46 C41 B1 119.7(7)
C42 C41 B1 128.1(8)
C43 C42 F11 114.8(8)
C43 C42 C41 125.5(9)
F11 C42 C41 119.6(8)
F12 C43 C42 120.5(9)
F12 C43 C44 119.3(9)
C42 C43 C44 120.2(9)
F13 C44 C43 121.6(10)
F13 C44 C45 119.5(10)
C43 C44 C45 118.8(9)
F14 C45 C46 122.4(10)
F14 C45 C44 119.5(9)
C46 C45 C44 118.1(9)
F15 C46 C45 115.1(8)
F15 C46 C41 118.7(8)
C45 C46 C41 126.2(9)
C48 C47 C52 115.1(7)
C48 C47 B1 127.0(7)
C52 C47 B1 117.2(7)
F16 C48 C49 116.3(8)
F16 C48 C47 120.9(7)
C49 C48 C47 122.8(8)
C50 C49 F17 119.5(8)
C50 C49 C48 121.3(9)
F17 C49 C48 119.3(9)
F18 C50 C49 120.7(10)
F18 C50 C51 120.9(10)
C49 C50 C51 118.3(8)
F19 C51 C50 119.9(8)
F19 C51 C52 119.7(8)
C50 C51 C52 120.4(9)
F20 C52 C47 121.2(7)
F20 C52 C51 116.6(8)
C47 C52 C51 122.0(8)

loop_
_geom_bond_atom_site_label_1
_geom_bond_atom_site_label_2
_geom_bond_distance
Zr1A O2A 1.896(14)
Zr1A O1A 2.069(10)
Zr1A C9A 2.51(2)
Zr1A C2A 2.521(18)
Zr1A C8A 2.525(18)
Zr1A C4A 2.525(18)
Zr1A C7A 2.54(2)
Zr1A C1A 2.538(18)
Zr1A C3A 2.55(2)
Zr1A C5A 2.57(3)
Zr1A C10A 2.58(2)
Zr1A C6A 2.600(17)
P1A C16A 1.804(15)
P1A C20A 1.810(16)
P1A C21A 1.842(17)
P1A C25A 1.888(17)
O1A C11A 1.296(17)
O2A C17A 1.40(2)
C1A C5A 1.39(3)
C1A C2A 1.43(3)
C1A H1A 0.9500
C2A C3A 1.39(4)
C2A H2A 0.9500
C3A C4A 1.48(4)
C3A H3A 0.9500
C4A C5A 1.42(3)
C4A H4A 0.9500
C5A H5A 0.9500
C6A C10A 1.42(3)
C6A C7A 1.46(3)
C6A H6A 0.9500
C7A C8A 1.46(3)
C7A H7A 0.9500
C8A C9A 1.39(3)
C8A H8A 0.9500
C9A C10A 1.39(3)
C9A H9A 0.9500
C10A H10A 0.9500
C11A C12A 1.401(19)
C11A C16A 1.44(2)
C12A C13A 1.40(2)
C12A H12A 0.9500
C13A C14A 1.36(3)
C13A H13A 0.9500
C14A C15A 1.37(3)
C14A H14A 0.9500
C15A C16A 1.39(2)
C15A H15A 0.9500
C17A C18A 1.54(3)
C17A H17A 0.9900
C17A H17B 0.9900
C18A C19A 1.56(2)
C18A H18A 0.9900
C18A H18B 0.9900
C19A C20A 1.55(2)
C19A H19A 0.9900
C19A H19B 0.9900
C20A H20A 0.9900
C20A H20B 0.9900
C21A C22A 1.53(2)
C21A C24A 1.53(3)
C21A C23A 1.55(2)
C22A H22A 0.9800
C22A H22B 0.9800
C22A H22C 0.9800
C23A H23A 0.9800
C23A H23B 0.9800
C23A H23C 0.9800
C24A H24A 0.9800
C24A H24B 0.9800
C24A H24C 0.9800
C25A C28A 1.50(3)
C25A C26A 1.53(4)
C25A C27A 1.54(3)
C26A H26A 0.9800
C26A H26B 0.9800
C26A H26C 0.9800
C27A H27A 0.9800
C27A H27B 0.9800
C27A H27C 0.9800
C28A H28A 0.9800
C28A H28B 0.9800
C28A H28C 0.9800
Zr1B O2B 1.941(18)
Zr1B O1B 2.045(14)
Zr1B C2B 2.50(4)
Zr1B C4B 2.51(2)
Zr1B C9B 2.52(2)
Zr1B C7B 2.52(3)
Zr1B C8B 2.52(2)
Zr1B C3B 2.54(2)
Zr1B C5B 2.56(2)
Zr1B C1B 2.58(2)
Zr1B C6B 2.59(2)
Zr1B C10B 2.78(3)
P1B C20B 1.78(2)
P1B C16B 1.807(18)
P1B C25B 1.86(2)
P1B C21B 1.90(2)
O1B C11B 1.30(2)
O2B C17B 1.37(3)
C1B C2B 1.38(6)
C1B C5B 1.43(4)
C1B H1B 0.9500
C2B C3B 1.45(6)
C2B H2B 0.9500
C3B C4B 1.42(3)
C3B H3B 0.9500
C4B C5B 1.33(4)
C4B H4B 0.9500
C5B H5B 0.9500
C6B C10B 1.17(4)
C6B C7B 1.36(4)
C6B H6B 0.9500
C7B C8B 1.43(3)
C7B H7B 0.9500
C8B C9B 1.40(3)
C8B H8B 0.9500
C9B C10B 1.59(5)
C9B H9B 0.9500
C10B H10B 0.9500
C11B C16B 1.44(3)
C11B C12B 1.46(3)
C12B C13B 1.39(3)
C12B H12B 0.9500
C13B C14B 1.39(3)
C13B H13B 0.9500
C14B C15B 1.36(3)
C14B H14B 0.9500
C15B C16B 1.38(3)
C15B H15B 0.9500
C17B C18B 1.53(3)
C17B H17C 0.9900
C17B H17D 0.9900
C18B C19B 1.50(3)
C18B H18C 0.9900
C18B H18D 0.9900
C19B C20B 1.51(3)
C19B H19C 0.9900
C19B H19D 0.9900
C20B H20C 0.9900
C20B H20D 0.9900
C21B C24B 1.51(3)
C21B C23B 1.55(4)
C21B C22B 1.58(3)
C22B H22D 0.9800
C22B H22E 0.9800
C22B H22F 0.9800
C23B H23D 0.9800
C23B H23E 0.9800
C23B H23F 0.9800
C24B H24D 0.9800
C24B H24E 0.9800
C24B H24F 0.9800
C25B C27B 1.52(3)
C25B C26B 1.52(3)
C25B C28B 1.59(3)
C26B H26D 0.9800
C26B H26E 0.9800
C26B H26F 0.9800
C27B H27D 0.9800
C27B H27E 0.9800
C27B H27F 0.9800
C28B H28D 0.9800
C28B H28E 0.9800
C28B H28F 0.9800
B1 C41 1.634(11)
B1 C29 1.640(12)
B1 C47 1.656(11)
B1 C35 1.676(12)
C29 C30 1.393(11)
C29 C34 1.393(11)
C30 F1 1.345(9)
C30 C31 1.407(10)
C31 F2 1.318(10)
C31 C32 1.386(13)
C32 F3 1.346(10)
C32 C33 1.376(14)
C33 F4 1.343(10)
C33 C34 1.376(11)
C34 F5 1.353(10)
C35 C36 1.361(12)
C35 C40 1.404(11)
C36 F6 1.369(9)
C36 C37 1.406(12)
C37 F7 1.336(11)
C37 C38 1.354(13)
C38 F8 1.345(10)
C38 C39 1.374(15)
C39 F9 1.351(10)
C39 C40 1.390(12)
C40 F10 1.328(10)
C41 C46 1.393(12)
C41 C42 1.404(12)
C42 C43 1.361(12)
C42 F11 1.375(10)
C43 F12 1.360(11)
C43 C44 1.376(15)
C44 F13 1.330(10)
C44 C45 1.391(16)
C45 F14 1.311(12)
C45 C46 1.390(13)
C46 F15 1.357(11)
C47 C48 1.383(12)
C47 C52 1.394(11)
C48 F16 1.349(10)
C48 C49 1.382(12)
C49 C50 1.350(15)
C49 F17 1.363(10)
C50 F18 1.339(10)
C50 C51 1.377(14)
C51 F19 1.358(10)
C51 C52 1.396(11)
C52 F20 1.316(10)

loop_
_geom_torsion_atom_site_label_1
_geom_torsion_atom_site_label_2
_geom_torsion_atom_site_label_3
_geom_torsion_atom_site_label_4
_geom_torsion
O2A Zr1A O1A C11A 154.0(18)
C9A Zr1A O1A C11A 62.8(19)
C2A Zr1A O1A C11A -113.6(18)
C8A Zr1A O1A C11A 22(2)
C4A Zr1A O1A C11A -87.6(19)
C7A Zr1A O1A C11A 17.7(19)
C1A Zr1A O1A C11A -80.9(18)
C3A Zr1A O1A C11A -123.4(19)
C5A Zr1A O1A C11A -64.5(19)
C10A Zr1A O1A C11A 71.7(18)
C6A Zr1A O1A C11A 47.0(18)
O1A Zr1A O2A C17A -1(12)
C9A Zr1A O2A C17A 128(12)
C2A Zr1A O2A C17A -87(12)
C8A Zr1A O2A C17A 135(12)
C4A Zr1A O2A C17A -139(12)
C7A Zr1A O2A C17A 95(12)
C1A Zr1A O2A C17A -81(12)
C3A Zr1A O2A C17A -117(12)
C5A Zr1A O2A C17A -120(12)
C10A Zr1A O2A C17A 97(12)
C6A Zr1A O2A C17A 77(12)
O2A Zr1A C1A C5A -125.3(14)
O1A Zr1A C1A C5A 149.2(14)
C9A Zr1A C1A C5A 11.0(18)
C2A Zr1A C1A C5A -114.7(19)
C8A Zr1A C1A C5A 23.8(15)
C4A Zr1A C1A C5A -36.8(14)
C7A Zr1A C1A C5A 57.3(15)
C3A Zr1A C1A C5A -79.3(16)
C10A Zr1A C1A C5A 60(2)
C6A Zr1A C1A C5A 80.7(15)
O2A Zr1A C1A C2A -10.6(15)
O1A Zr1A C1A C2A -96.1(12)
C9A Zr1A C1A C2A 125.7(13)
C8A Zr1A C1A C2A 138.5(12)
C4A Zr1A C1A C2A 77.9(13)
C7A Zr1A C1A C2A 172.0(13)
C3A Zr1A C1A C2A 35.4(13)
C5A Zr1A C1A C2A 114.7(19)
C10A Zr1A C1A C2A 174.2(14)
C6A Zr1A C1A C2A -164.7(11)
C5A C1A C2A C3A 1(3)
Zr1A C1A C2A C3A -67.0(16)
C5A C1A C2A Zr1A 67.9(16)
O2A Zr1A C2A C3A -71.8(17)
O1A Zr1A C2A C3A -163.1(17)
C9A Zr1A C2A C3A 22(2)
C8A Zr1A C2A C3A 62.6(19)
C4A Zr1A C2A C3A 39.9(17)
C7A Zr1A C2A C3A 106.4(19)
C1A Zr1A C2A C3A 117(2)
C5A Zr1A C2A C3A 80.6(18)
C10A Zr1A C2A C3A -39(7)
C6A Zr1A C2A C3A 147.7(18)
O2A Zr1A C2A C1A 171.3(12)
O1A Zr1A C2A C1A 79.9(12)
C9A Zr1A C2A C1A -95.1(15)
C8A Zr1A C2A C1A -54.3(14)
C4A Zr1A C2A C1A -77.0(13)
C7A Zr1A C2A C1A -10.6(16)
C3A Zr1A C2A C1A -117(2)
C5A Zr1A C2A C1A -36.3(12)
C10A Zr1A C2A C1A -156(6)
C6A Zr1A C2A C1A 31(2)
C1A C2A C3A C4A 1(2)
Zr1A C2A C3A C4A -65.6(15)
C1A C2A C3A Zr1A 66.4(14)
O2A Zr1A C3A C2A 106.9(16)
O1A Zr1A C3A C2A 18.8(19)
C9A Zr1A C3A C2A -166.6(14)
C8A Zr1A C3A C2A -132.3(15)
C4A Zr1A C3A C2A -112(2)
C7A Zr1A C3A C2A -103.2(17)
C1A Zr1A C3A C2A -36.6(14)
C5A Zr1A C3A C2A -75.5(18)
C10A Zr1A C3A C2A 173.3(12)
C6A Zr1A C3A C2A -126(3)
O2A Zr1A C3A C4A -140.7(16)
O1A Zr1A C3A C4A 131.2(13)
C9A Zr1A C3A C4A -54.2(18)
C2A Zr1A C3A C4A 112(2)
C8A Zr1A C3A C4A -19.9(18)
C7A Zr1A C3A C4A 9(2)
C1A Zr1A C3A C4A 75.8(16)
C5A Zr1A C3A C4A 36.9(14)
C10A Zr1A C3A C4A -74(2)
C6A Zr1A C3A C4A -14(4)
C2A C3A C4A C5A -2(3)
Zr1A C3A C4A C5A -68.4(17)
C2A C3A C4A Zr1A 66.3(16)
O2A Zr1A C4A C5A 155.6(16)
O1A Zr1A C4A C5A 43.9(18)
C9A Zr1A C4A C5A -113.3(16)
C2A Zr1A C4A C5A 76.8(16)
C8A Zr1A C4A C5A -85.1(16)
C7A Zr1A C4A C5A -59.1(17)
C1A Zr1A C4A C5A 35.7(15)
C3A Zr1A C4A C5A 114(2)
C10A Zr1A C4A C5A -110.9(16)
C6A Zr1A C4A C5A -71.1(18)
O2A Zr1A C4A C3A 41.6(18)
O1A Zr1A C4A C3A -70.1(18)
C9A Zr1A C4A C3A 132.6(17)
C2A Zr1A C4A C3A -37.2(16)
C8A Zr1A C4A C3A 160.8(17)
C7A Zr1A C4A C3A -173.1(17)
C1A Zr1A C4A C3A -78.4(17)
C5A Zr1A C4A C3A -114(2)
C10A Zr1A C4A C3A 135.1(17)
C6A Zr1A C4A C3A 174.9(16)
C2A C1A C5A C4A -2(3)
Zr1A C1A C5A C4A 63.9(17)
C2A C1A C5A Zr1A -66.2(13)
C3A C4A C5A C1A 3(3)
Zr1A C4A C5A C1A -64.5(17)
C3A C4A C5A Zr1A 67.2(16)
O2A Zr1A C5A C1A 81.1(16)
O1A Zr1A C5A C1A -32.1(15)
C9A Zr1A C5A C1A -172.1(13)
C2A Zr1A C5A C1A 37.9(13)
C8A Zr1A C5A C1A -156.5(15)
C4A Zr1A C5A C1A 116(2)
C7A Zr1A C5A C1A -122.8(15)
C3A Zr1A C5A C1A 77.5(17)
C10A Zr1A C5A C1A -149.3(13)
C6A Zr1A C5A C1A -116.4(14)
O2A Zr1A C5A C4A -35(2)
O1A Zr1A C5A C4A -148.4(14)
C9A Zr1A C5A C4A 71.6(16)
C2A Zr1A C5A C4A -78.3(16)
C8A Zr1A C5A C4A 87.2(15)
C7A Zr1A C5A C4A 120.9(16)
C1A Zr1A C5A C4A -116(2)
C3A Zr1A C5A C4A -38.7(15)
C10A Zr1A C5A C4A 94.4(17)
C6A Zr1A C5A C4A 127.3(14)
O2A Zr1A C6A C10A 40.2(12)
O1A Zr1A C6A C10A 128.0(12)
C9A Zr1A C6A C10A -36.5(11)
C2A Zr1A C6A C10A 178.6(15)
C8A Zr1A C6A C10A -76.7(12)
C4A Zr1A C6A C10A -93.8(13)
C7A Zr1A C6A C10A -115.9(17)
C1A Zr1A C6A C10A -161.9(11)
C3A Zr1A C6A C10A -84(3)
C5A Zr1A C6A C10A -127.5(12)
O2A Zr1A C6A C7A 156.1(12)
O1A Zr1A C6A C7A -116.1(12)
C9A Zr1A C6A C7A 79.4(13)
C2A Zr1A C6A C7A -65.5(19)
C8A Zr1A C6A C7A 39.1(12)
C4A Zr1A C6A C7A 22.1(15)
C1A Zr1A C6A C7A -46.0(14)
C3A Zr1A C6A C7A 32(4)
C5A Zr1A C6A C7A -11.6(14)
C10A Zr1A C6A C7A 115.9(17)
C10A C6A C7A C8A -3(2)
Zr1A C6A C7A C8A -67.2(14)
C10A C6A C7A Zr1A 64.7(13)
O2A Zr1A C7A C8A 78.0(17)
O1A Zr1A C7A C8A 173.6(12)
C9A Zr1A C7A C8A 36.6(11)
C2A Zr1A C7A C8A -99.3(13)
C4A Zr1A C7A C8A -51.0(14)
C1A Zr1A C7A C8A -105.1(13)
C3A Zr1A C7A C8A -56.2(18)
C5A Zr1A C7A C8A -78.7(14)
C10A Zr1A C7A C8A 76.1(13)
C6A Zr1A C7A C8A 112.0(17)
O2A Zr1A C7A C6A -34.0(18)
O1A Zr1A C7A C6A 61.6(12)
C9A Zr1A C7A C6A -75.4(12)
C2A Zr1A C7A C6A 148.6(11)
C8A Zr1A C7A C6A -112.0(17)
C4A Zr1A C7A C6A -163.0(12)
C1A Zr1A C7A C6A 142.9(12)
C3A Zr1A C7A C6A -168.2(14)
C5A Zr1A C7A C6A 169.3(13)
C10A Zr1A C7A C6A -35.9(10)
C6A C7A C8A C9A 3(2)
Zr1A C7A C8A C9A -66.2(15)
C6A C7A C8A Zr1A 69.3(13)
O2A Zr1A C8A C9A -12.9(15)
O1A Zr1A C8A C9A 106.5(12)
C2A Zr1A C8A C9A -136.0(12)
C4A Zr1A C8A C9A -117.4(13)
C7A Zr1A C8A C9A 114.5(18)
C1A Zr1A C8A C9A -163.2(12)
C3A Zr1A C8A C9A -106.2(14)
C5A Zr1A C8A C9A -150.7(13)
C10A Zr1A C8A C9A 36.2(12)
C6A Zr1A C8A C9A 75.9(12)
O2A Zr1A C8A C7A -127.4(14)
O1A Zr1A C8A C7A -8.0(15)
C9A Zr1A C8A C7A -114.5(18)
C2A Zr1A C8A C7A 109.5(14)
C4A Zr1A C8A C7A 128.1(14)
C1A Zr1A C8A C7A 82.3(14)
C3A Zr1A C8A C7A 139.3(15)
C5A Zr1A C8A C7A 94.8(14)
C10A Zr1A C8A C7A -78.3(14)
C6A Zr1A C8A C7A -38.6(13)
C7A C8A C9A C10A -3(2)
Zr1A C8A C9A C10A -69.0(16)
C7A C8A C9A Zr1A 66.3(14)
O2A Zr1A C9A C8A 169.0(12)
O1A Zr1A C9A C8A -99.0(12)
C2A Zr1A C9A C8A 74.7(16)
C4A Zr1A C9A C8A 60.2(12)
C7A Zr1A C9A C8A -38.2(12)
C1A Zr1A C9A C8A 23.6(16)
C3A Zr1A C9A C8A 87.2(15)
C5A Zr1A C9A C8A 29.5(13)
C10A Zr1A C9A C8A -116.0(18)
C6A Zr1A C9A C8A -79.5(12)
O2A Zr1A C9A C10A -74.9(13)
O1A Zr1A C9A C10A 17.1(15)
C2A Zr1A C9A C10A -169.3(12)
C8A Zr1A C9A C10A 116.0(18)
C4A Zr1A C9A C10A 176.2(13)
C7A Zr1A C9A C10A 77.8(14)
C1A Zr1A C9A C10A 139.6(12)
C3A Zr1A C9A C10A -156.8(14)
C5A Zr1A C9A C10A 145.5(13)
C6A Zr1A C9A C10A 36.5(11)
C8A C9A C10A C6A 1(2)
Zr1A C9A C10A C6A -66.5(14)
C8A C9A C10A Zr1A 67.5(15)
C7A C6A C10A C9A 1(2)
Zr1A C6A C10A C9A 64.2(15)
C7A C6A C10A Zr1A -63.2(13)
O2A Zr1A C10A C9A 102.9(13)
O1A Zr1A C10A C9A -166.6(12)
C2A Zr1A C10A C9A 70(6)
C8A Zr1A C10A C9A -36.5(11)
C4A Zr1A C10A C9A -4.6(16)
C7A Zr1A C10A C9A -78.4(14)
C1A Zr1A C10A C9A -81.1(19)
C3A Zr1A C10A C9A 36(2)
C5A Zr1A C10A C9A -45.3(16)
C6A Zr1A C10A C9A -115.6(17)
O2A Zr1A C10A C6A -141.5(12)
O1A Zr1A C10A C6A -51.0(11)
C9A Zr1A C10A C6A 115.6(17)
C2A Zr1A C10A C6A -175(6)
C8A Zr1A C10A C6A 79.1(12)
C4A Zr1A C10A C6A 111.0(12)
C7A Zr1A C10A C6A 37.2(12)
C1A Zr1A C10A C6A 35(2)
C3A Zr1A C10A C6A 152.0(15)
C5A Zr1A C10A C6A 70.4(14)
Zr1A O1A C11A C12A 26(3)
Zr1A O1A C11A C16A -157.8(12)
O1A C11A C12A C13A 177.0(16)
C16A C11A C12A C13A 1(2)
C11A C12A C13A C14A -1(3)
C12A C13A C14A C15A 3(3)
C13A C14A C15A C16A -4(3)
C14A C15A C16A C11A 3(3)
C14A C15A C16A P1A -168.8(17)
O1A C11A C16A C15A -178.0(16)
C12A C11A C16A C15A -2(2)
O1A C11A C16A P1A -6(2)
C12A C11A C16A P1A 169.8(12)
C20A P1A C16A C15A -167.5(14)
C21A P1A C16A C15A -45.4(16)
C25A P1A C16A C15A 78.4(16)
C20A P1A C16A C11A 21.0(16)
C21A P1A C16A C11A 143.0(13)
C25A P1A C16A C11A -93.2(14)
Zr1A O2A C17A C18A -55(13)
O2A C17A C18A C19A 45(2)
C17A C18A C19A C20A 51(2)
C18A C19A C20A P1A 179.5(11)
C16A P1A C20A C19A 63.6(14)
C21A P1A C20A C19A -59.9(13)
C25A P1A C20A C19A 179.0(13)
C16A P1A C21A C22A -40.0(14)
C20A P1A C21A C22A 85.8(13)
C25A P1A C21A C22A -159.3(12)
C16A P1A C21A C24A -168.1(11)
C20A P1A C21A C24A -42.2(13)
C25A P1A C21A C24A 72.6(13)
C16A P1A C21A C23A 80.5(14)
C20A P1A C21A C23A -153.6(12)
C25A P1A C21A C23A -38.8(15)
C16A P1A C25A C28A 69.2(14)
C20A P1A C25A C28A -51.9(15)
C21A P1A C25A C28A -169.1(13)
C16A P1A C25A C26A -49(2)
C20A P1A C25A C26A -170(2)
C21A P1A C25A C26A 73(2)
C16A P1A C25A C27A -170.3(14)
C20A P1A C25A C27A 68.6(17)
C21A P1A C25A C27A -48.6(17)
O2B Zr1B O1B C11B 163(2)
C2B Zr1B O1B C11B -115(3)
C4B Zr1B O1B C11B -58(3)
C9B Zr1B O1B C11B 30(3)
C7B Zr1B O1B C11B 81(2)
C8B Zr1B O1B C11B 73(3)
C3B Zr1B O1B C11B -84(3)
C5B Zr1B O1B C11B -70(2)
C1B Zr1B O1B C11B -103(2)
C6B Zr1B O1B C11B 56(2)
C10B Zr1B O1B C11B 34(2)
O1B Zr1B O2B C17B 54(3)
C2B Zr1B O2B C17B -56(3)
C4B Zr1B O2B C17B -69(3)
C9B Zr1B O2B C17B -165(2)
C7B Zr1B O2B C17B 154(3)
C8B Zr1B O2B C17B -173(3)
C3B Zr1B O2B C17B -82(3)
C5B Zr1B O2B C17B -29(3)
C1B Zr1B O2B C17B -28(3)
C6B Zr1B O2B C17B 137(3)
C10B Zr1B O2B C17B 155(3)
O2B Zr1B C1B C2B -64(2)
O1B Zr1B C1B C2B -158(2)
C4B Zr1B C1B C2B 80(3)
C9B Zr1B C1B C2B 67(3)
C7B Zr1B C1B C2B -34(13)
C8B Zr1B C1B C2B 27(3)
C3B Zr1B C1B C2B 38(2)
C5B Zr1B C1B C2B 114(3)
C6B Zr1B C1B C2B 148(3)
C10B Zr1B C1B C2B 112(3)
O2B Zr1B C1B C5B -178.2(15)
O1B Zr1B C1B C5B 87.2(14)
C2B Zr1B C1B C5B -114(3)
C4B Zr1B C1B C5B -34.8(14)
C9B Zr1B C1B C5B -47.6(18)
C7B Zr1B C1B C5B -148(12)
C8B Zr1B C1B C5B -87.9(19)
C3B Zr1B C1B C5B -76.0(16)
C6B Zr1B C1B C5B 33(2)
C10B Zr1B C1B C5B -2(2)
C5B C1B C2B C3B -3(4)
Zr1B C1B C2B C3B -68(3)
C5B C1B C2B Zr1B 65.5(19)
O2B Zr1B C2B C1B 115(2)
O1B Zr1B C2B C1B 23(3)
C4B Zr1B C2B C1B -76(2)
C9B Zr1B C2B C1B -129(2)
C7B Zr1B C2B C1B 176.0(16)
C8B Zr1B C2B C1B -163.6(19)
C3B Zr1B C2B C1B -115(3)
C5B Zr1B C2B C1B -37.8(18)
C6B Zr1B C2B C1B -120(4)
C10B Zr1B C2B C1B -105(3)
O2B Zr1B C2B C3B -130(2)
O1B Zr1B C2B C3B 137.7(19)
C4B Zr1B C2B C3B 38.8(16)
C9B Zr1B C2B C3B -14(3)
C7B Zr1B C2B C3B -69(3)
C8B Zr1B C2B C3B -49(2)
C5B Zr1B C2B C3B 77(2)
C1B Zr1B C2B C3B 115(3)
C6B Zr1B C2B C3B -5(6)
C10B Zr1B C2B C3B 10(4)
C1B C2B C3B C4B 4(4)
Zr1B C2B C3B C4B -66.3(18)
C1B C2B C3B Zr1B 70(3)
O2B Zr1B C3B C4B 161.8(15)
O1B Zr1B C3B C4B 52.5(19)
C2B Zr1B C3B C4B 111(3)
C9B Zr1B C3B C4B -82.1(15)
C7B Zr1B C3B C4B -109.4(16)
C8B Zr1B C3B C4B -111.5(16)
C5B Zr1B C3B C4B 34.5(15)
C1B Zr1B C3B C4B 75.2(16)
C6B Zr1B C3B C4B -70.7(17)
C10B Zr1B C3B C4B -62.2(17)
O2B Zr1B C3B C2B 51(2)
O1B Zr1B C3B C2B -59(3)
C4B Zr1B C3B C2B -111(3)
C9B Zr1B C3B C2B 167(2)
C7B Zr1B C3B C2B 139(2)
C8B Zr1B C3B C2B 137(2)
C5B Zr1B C3B C2B -77(2)
C1B Zr1B C3B C2B -36(2)
C6B Zr1B C3B C2B 178(2)
C10B Zr1B C3B C2B -173(2)
C2B C3B C4B C5B -3(3)
Zr1B C3B C4B C5B -69.1(18)
C2B C3B C4B Zr1B 66(2)
O2B Zr1B C4B C5B 91.9(19)
O1B Zr1B C4B C5B -25.1(18)
C2B Zr1B C4B C5B 77(2)
C9B Zr1B C4B C5B -153.1(18)
C7B Zr1B C4B C5B -147.5(16)
C8B Zr1B C4B C5B -170.7(16)
C3B Zr1B C4B C5B 117(2)
C1B Zr1B C4B C5B 37.3(16)
C6B Zr1B C4B C5B -115.4(16)
C10B Zr1B C4B C5B -121.4(18)
O2B Zr1B C4B C3B -25(2)
O1B Zr1B C4B C3B -141.8(14)
C2B Zr1B C4B C3B -40(2)
C9B Zr1B C4B C3B 90.2(15)
C7B Zr1B C4B C3B 95.9(18)
C8B Zr1B C4B C3B 72.7(16)
C5B Zr1B C4B C3B -117(2)
C1B Zr1B C4B C3B -79.3(17)
C6B Zr1B C4B C3B 128.0(15)
C10B Zr1B C4B C3B 122.0(17)
C3B C4B C5B C1B 2(3)
Zr1B C4B C5B C1B -65.9(17)
C3B C4B C5B Zr1B 67.6(17)
C2B C1B C5B C4B 1(3)
Zr1B C1B C5B C4B 64.9(17)
C2B C1B C5B Zr1B -64(2)
O2B Zr1B C5B C4B -114.0(18)
O1B Zr1B C5B C4B 156.0(17)
C2B Zr1B C5B C4B -80(2)
C9B Zr1B C5B C4B 26.8(18)
C7B Zr1B C5B C4B 59(2)
C8B Zr1B C5B C4B 12(2)
C3B Zr1B C5B C4B -37.3(16)
C1B Zr1B C5B C4B -116(2)
C6B Zr1B C5B C4B 81.0(18)
C10B Zr1B C5B C4B 62.2(19)
O2B Zr1B C5B C1B 2.2(18)
O1B Zr1B C5B C1B -87.7(15)
C2B Zr1B C5B C1B 37(2)
C4B Zr1B C5B C1B 116(2)
C9B Zr1B C5B C1B 143.0(14)
C7B Zr1B C5B C1B 175.7(17)
C8B Zr1B C5B C1B 128.7(16)
C3B Zr1B C5B C1B 79.0(16)
C6B Zr1B C5B C1B -162.8(14)
C10B Zr1B C5B C1B 178.4(16)
O2B Zr1B C6B C10B 145(2)
O1B Zr1B C6B C10B -122(2)
C2B Zr1B C6B C10B 23(6)
C4B Zr1B C6B C10B -14(2)
C9B Zr1B C6B C10B 34(2)
C7B Zr1B C6B C10B 112(3)
C8B Zr1B C6B C10B 74(2)
C3B Zr1B C6B C10B 20(3)
C5B Zr1B C6B C10B -48(3)
C1B Zr1B C6B C10B -68(3)
O2B Zr1B C6B C7B 32.9(16)
O1B Zr1B C6B C7B 126.0(15)
C2B Zr1B C6B C7B -89(5)
C4B Zr1B C6B C7B -126.5(15)
C9B Zr1B C6B C7B -78.5(16)
C8B Zr1B C6B C7B -37.9(15)
C3B Zr1B C6B C7B -92.6(17)
C5B Zr1B C6B C7B -159.7(15)
C1B Zr1B C6B C7B 179.8(18)
C10B Zr1B C6B C7B -112(3)
C10B C6B C7B C8B -13(3)
Zr1B C6B C7B C8B 67.0(19)
C10B C6B C7B Zr1B -80(2)
O2B Zr1B C7B C6B -148.6(16)
O1B Zr1B C7B C6B -54.8(15)
C2B Zr1B C7B C6B 151(2)
C4B Zr1B C7B C6B 70.7(18)
C9B Zr1B C7B C6B 77.6(15)
C8B Zr1B C7B C6B 115(2)
C3B Zr1B C7B C6B 111.7(16)
C5B Zr1B C7B C6B 37(3)
C1B Zr1B C7B C6B -179(100)
C10B Zr1B C7B C6B 33.0(17)
O2B Zr1B C7B C8B 95.9(15)
O1B Zr1B C7B C8B -170.3(14)
C2B Zr1B C7B C8B 35(3)
C4B Zr1B C7B C8B -44.7(19)
C9B Zr1B C7B C8B -37.9(13)
C3B Zr1B C7B C8B -3.8(19)
C5B Zr1B C7B C8B -79(2)
C1B Zr1B C7B C8B 66(13)
C6B Zr1B C7B C8B -115(2)
C10B Zr1B C7B C8B -82.5(19)
C6B C7B C8B C9B -2(3)
Zr1B C7B C8B C9B 67.1(16)
C6B C7B C8B Zr1B -69(2)
O2B Zr1B C8B C9B 166.8(15)
O1B Zr1B C8B C9B -99.5(15)
C2B Zr1B C8B C9B 88.8(19)
C4B Zr1B C8B C9B 33.2(16)
C7B Zr1B C8B C9B -113(2)
C3B Zr1B C8B C9B 64.3(15)
C5B Zr1B C8B C9B 26.8(19)
C1B Zr1B C8B C9B 74(2)
C6B Zr1B C8B C9B -77.2(15)
C10B Zr1B C8B C9B -45.6(15)
O2B Zr1B C8B C7B -80.6(15)
O1B Zr1B C8B C7B 13.2(19)
C2B Zr1B C8B C7B -158.6(18)
C4B Zr1B C8B C7B 145.8(16)
C9B Zr1B C8B C7B 113(2)
C3B Zr1B C8B C7B 176.9(16)
C5B Zr1B C8B C7B 139.4(15)
C1B Zr1B C8B C7B -173.6(16)
C6B Zr1B C8B C7B 35.4(15)
C10B Zr1B C8B C7B 67.0(18)
C7B C8B C9B C10B 12(3)
Zr1B C8B C9B C10B 78.8(16)
C7B C8B C9B Zr1B -66.9(18)
O2B Zr1B C9B C8B -14.9(17)
O1B Zr1B C9B C8B 110.2(15)
C2B Zr1B C9B C8B -105.4(19)
C4B Zr1B C9B C8B -146.6(16)
C7B Zr1B C9B C8B 38.9(15)
C3B Zr1B C9B C8B -113.2(15)
C5B Zr1B C9B C8B -160.2(14)
C1B Zr1B C9B C8B -136.2(15)
C6B Zr1B C9B C8B 77.7(15)
C10B Zr1B C9B C8B 102(2)
O2B Zr1B C9B C10B -117.1(14)
O1B Zr1B C9B C10B 8.0(17)
C2B Zr1B C9B C10B 152.5(18)
C4B Zr1B C9B C10B 111.2(15)
C7B Zr1B C9B C10B -63.3(17)
C8B Zr1B C9B C10B -102(2)
C3B Zr1B C9B C10B 144.7(15)
C5B Zr1B C9B C10B 97.6(14)
C1B Zr1B C9B C10B 121.6(15)
C6B Zr1B C9B C10B -24.4(14)
C7B C6B C10B C9B 21(3)
Zr1B C6B C10B C9B -49(2)
C7B C6B C10B Zr1B 69.5(19)
C8B C9B C10B C6B -21(3)
Zr1B C9B C10B C6B 51(2)
C8B C9B C10B Zr1B -72.3(14)
O2B Zr1B C10B C6B -44(3)
O1B Zr1B C10B C6B 58(2)
C2B Zr1B C10B C6B -170(2)
C4B Zr1B C10B C6B 167(2)
C9B Zr1B C10B C6B -128(3)
C7B Zr1B C10B C6B -41.5(19)
C8B Zr1B C10B C6B -86(2)
C3B Zr1B C10B C6B -165(2)
C5B Zr1B C10B C6B 140(2)
C1B Zr1B C10B C6B 141.6(18)
O2B Zr1B C10B C9B 84.9(16)
O1B Zr1B C10B C9B -173.8(13)
C2B Zr1B C10B C9B -42(3)
C4B Zr1B C10B C9B -64.8(14)
C7B Zr1B C10B C9B 86.8(18)
C8B Zr1B C10B C9B 42.4(13)
C3B Zr1B C10B C9B -36.2(15)
C5B Zr1B C10B C9B -91.3(14)
C1B Zr1B C10B C9B -90.1(19)
C6B Zr1B C10B C9B 128(3)
Zr1B O1B C11B C16B -174.3(16)
Zr1B O1B C11B C12B 7(4)
O1B C11B C12B C13B -179(2)
C16B C11B C12B C13B 2(3)
C11B C12B C13B C14B 0(4)
C12B C13B C14B C15B -4(5)
C13B C14B C15B C16B 7(5)
C14B C15B C16B C11B -5(4)
C14B C15B C16B P1B -175(3)
O1B C11B C16B C15B -178(2)
C12B C11B C16B C15B 0(3)
O1B C11B C16B P1B -9(3)
C12B C11B C16B P1B 169.7(16)
C20B P1B C16B C15B -179(2)
C25B P1B C16B C15B -58(2)
C21B P1B C16B C15B 65(2)
C20B P1B C16B C11B 11(2)
C25B P1B C16B C11B 132.6(16)
C21B P1B C16B C11B -104.7(17)
Zr1B O2B C17B C18B -104(3)
O2B C17B C18B C19B 52(3)
C17B C18B C19B C20B 65(3)
C18B C19B C20B P1B -179.7(14)
C16B P1B C20B C19B 69.2(18)
C25B P1B C20B C19B -53.0(18)
C21B P1B C20B C19B -173.5(16)
C20B P1B C21B C24B 66.3(19)
C16B P1B C21B C24B -170.8(17)
C25B P1B C21B C24B -51(2)
C20B P1B C21B C23B -171.2(17)
C16B P1B C21B C23B -48.3(19)
C25B P1B C21B C23B 71.7(19)
C20B P1B C21B C22B -52.7(17)
C16B P1B C21B C22B 70.1(17)
C25B P1B C21B C22B -169.9(15)
C20B P1B C25B C27B -37(2)
C16B P1B C25B C27B -163(2)
C21B P1B C25B C27B 78(2)
C20B P1B C25B C26B -160.8(18)
C16B P1B C25B C26B 73(2)
C21B P1B C25B C26B -46(2)
C20B P1B C25B C28B 81.5(17)
C16B P1B C25B C28B -44.7(18)
C21B P1B C25B C28B -163.7(15)
C41 B1 C29 C30 -104.1(8)
C47 B1 C29 C30 19.1(11)
C35 B1 C29 C30 134.3(8)
C41 B1 C29 C34 66.6(9)
C47 B1 C29 C34 -170.2(7)
C35 B1 C29 C34 -55.0(9)
C34 C29 C30 F1 -178.7(7)
B1 C29 C30 F1 -7.5(12)
C34 C29 C30 C31 1.1(12)
B1 C29 C30 C31 172.3(8)
F1 C30 C31 F2 0.3(12)
C29 C30 C31 F2 -179.5(8)
F1 C30 C31 C32 179.7(8)
C29 C30 C31 C32 -0.1(13)
F2 C31 C32 F3 0.1(14)
C30 C31 C32 F3 -179.3(8)
F2 C31 C32 C33 178.4(9)
C30 C31 C32 C33 -1.0(14)
F3 C32 C33 F4 -1.4(15)
C31 C32 C33 F4 -179.7(9)
F3 C32 C33 C34 179.3(9)
C31 C32 C33 C34 1.0(15)
F4 C33 C34 F5 0.6(13)
C32 C33 C34 F5 179.9(8)
F4 C33 C34 C29 -179.2(8)
C32 C33 C34 C29 0.0(15)
C30 C29 C34 F5 179.1(7)
B1 C29 C34 F5 7.4(11)
C30 C29 C34 C33 -1.1(12)
B1 C29 C34 C33 -172.8(8)
C41 B1 C35 C36 -134.4(8)
C29 B1 C35 C36 -20.5(11)
C47 B1 C35 C36 104.3(9)
C41 B1 C35 C40 55.1(9)
C29 B1 C35 C40 169.0(7)
C47 B1 C35 C40 -66.2(8)
C40 C35 C36 F6 177.8(7)
B1 C35 C36 F6 7.0(12)
C40 C35 C36 C37 0.3(12)
B1 C35 C36 C37 -170.5(8)
C35 C36 C37 F7 -179.5(8)
F6 C36 C37 F7 2.8(12)
C35 C36 C37 C38 -0.6(14)
F6 C36 C37 C38 -178.3(8)
F7 C37 C38 F8 1.4(14)
C36 C37 C38 F8 -177.5(8)
F7 C37 C38 C39 178.7(9)
C36 C37 C38 C39 -0.2(14)
F8 C38 C39 F9 -3.6(15)
C37 C38 C39 F9 179.1(9)
F8 C38 C39 C40 178.6(9)
C37 C38 C39 C40 1.3(15)
F9 C39 C40 F10 0.2(13)
C38 C39 C40 F10 178.1(8)
F9 C39 C40 C35 -179.5(8)
C38 C39 C40 C35 -1.7(14)
C36 C35 C40 F10 -178.9(7)
B1 C35 C40 F10 -7.2(11)
C36 C35 C40 C39 0.8(12)
B1 C35 C40 C39 172.5(8)
C29 B1 C41 C46 68.6(9)
C47 B1 C41 C46 -56.7(10)
C35 B1 C41 C46 -170.0(7)
C29 B1 C41 C42 -99.7(9)
C47 B1 C41 C42 135.0(8)
C35 B1 C41 C42 21.7(11)
C46 C41 C42 C43 -0.4(12)
B1 C41 C42 C43 168.7(8)
C46 C41 C42 F11 -179.1(7)
B1 C41 C42 F11 -10.0(13)
F11 C42 C43 F12 -1.5(12)
C41 C42 C43 F12 179.8(8)
F11 C42 C43 C44 -179.9(8)
C41 C42 C43 C44 1.4(14)
F12 C43 C44 F13 2.8(14)
C42 C43 C44 F13 -178.8(8)
F12 C43 C44 C45 -179.8(8)
C42 C43 C44 C45 -1.3(14)
F13 C44 C45 F14 -0.7(14)
C43 C44 C45 F14 -178.2(9)
F13 C44 C45 C46 177.9(8)
C43 C44 C45 C46 0.4(14)
F14 C45 C46 F15 -1.8(13)
C44 C45 C46 F15 179.6(8)
F14 C45 C46 C41 179.2(8)
C44 C45 C46 C41 0.6(14)
C42 C41 C46 F15 -179.6(7)
B1 C41 C46 F15 10.3(11)
C42 C41 C46 C45 -0.6(12)
B1 C41 C46 C45 -170.8(8)
C41 B1 C47 C48 -20.5(11)
C29 B1 C47 C48 -136.7(8)
C35 B1 C47 C48 100.8(9)
C41 B1 C47 C52 168.9(7)
C29 B1 C47 C52 52.7(10)
C35 B1 C47 C52 -69.7(8)
C52 C47 C48 F16 179.0(7)
B1 C47 C48 F16 8.3(13)
C52 C47 C48 C49 0.2(13)
B1 C47 C48 C49 -170.5(8)
F16 C48 C49 C50 -178.8(9)
C47 C48 C49 C50 0.1(15)
F16 C48 C49 F17 0.6(13)
C47 C48 C49 F17 179.5(8)
F17 C49 C50 F18 0.8(15)
C48 C49 C50 F18 -179.8(9)
F17 C49 C50 C51 -179.6(9)
C48 C49 C50 C51 -0.1(15)
F18 C50 C51 F19 -0.2(14)
C49 C50 C51 F19 -179.9(9)
F18 C50 C51 C52 179.6(9)
C49 C50 C51 C52 -0.1(14)
C48 C47 C52 F20 -175.7(7)
B1 C47 C52 F20 -4.0(11)
C48 C47 C52 C51 -0.4(12)
B1 C47 C52 C51 171.3(7)
F19 C51 C52 F20 -4.3(12)
C50 C51 C52 F20 175.9(8)
F19 C51 C52 C47 -179.8(8)
C50 C51 C52 C47 0.4(13)
